data_7717364
loop_
_publ_author_name
'Leitner, Daniel'
'Neururer, Florian Rochus'
'Hohloch, Stephan'

_publ_section_title
;
 Synthesis and Electrochemical Properties of Molybdenum Nitrido Complexes
 Supported by Redox-Active NHC and MIC Ligands
;
_journal_name_full 'Dalton Transactions'
_journal_paper_doi 10.1039/D4DT02405B
_journal_year 2024
_chemical_formula_moiety 'C35 H52 Mo N4 O2 S, 0.167[C6H14]'
_chemical_formula_sum 'C36 H54.33 Mo N4 O2 S'
_chemical_formula_weight 703.16
_space_group_crystal_system triclinic
_space_group_IT_number 2
_space_group_name_Hall '-P 1'
_space_group_name_H-M_alt 'P -1'
_atom_sites_solution_hydrogens geom
_atom_sites_solution_primary dual
_audit_creation_date 2024-04-30
_audit_creation_method
;
Olex2 1.5-alpha
(compiled 2024.02.16 svn.r378c4104 for OlexSys, GUI svn.r6928)
;
_audit_update_record
;
2024-06-23 deposited with the CCDC.	2024-10-29 downloaded from the CCDC.
;
_cell_angle_alpha 102.384(4)
_cell_angle_beta 115.020(3)
_cell_angle_gamma 101.929(4)
_cell_formula_units_Z 6
_cell_length_a 19.0492(14)
_cell_length_b 19.4669(16)
_cell_length_c 20.4769(17)
_cell_measurement_reflns_used 2599
_cell_measurement_temperature 153.00
_cell_measurement_theta_max 18.915
_cell_measurement_theta_min 2.411
_cell_volume 6330.0(9)
_computing_cell_refinement 'SAINT V8.40B (?, 2016)'
_computing_data_reduction 'SAINT V8.40B (?, 2016)'
_computing_molecular_graphics 'Olex2 1.5-alpha (Dolomanov et al., 2009)'
_computing_publication_material 'Olex2 1.5-alpha (Dolomanov et al., 2009)'
_computing_structure_refinement 'XL  (Sheldrick, 2008)'
_computing_structure_solution 'SHELXT 2018/2 (Sheldrick, 2018)'
_diffrn_ambient_temperature 153.00
_diffrn_measured_fraction_theta_full 0.997
_diffrn_measured_fraction_theta_max 0.997
_diffrn_measurement_device_type 'Bruker D8 Quest, Photon III'
_diffrn_measurement_method '\f and \w scans'
_diffrn_radiation_type MoK\a
_diffrn_radiation_wavelength 0.71073
_diffrn_reflns_av_R_equivalents 0.2740
_diffrn_reflns_av_unetI/netI 0.1805
_diffrn_reflns_Laue_measured_fraction_full 0.997
_diffrn_reflns_Laue_measured_fraction_max 0.997
_diffrn_reflns_limit_h_max 22
_diffrn_reflns_limit_h_min -22
_diffrn_reflns_limit_k_max 23
_diffrn_reflns_limit_k_min -23
_diffrn_reflns_limit_l_max 24
_diffrn_reflns_limit_l_min -24
_diffrn_reflns_number 135451
_diffrn_reflns_point_group_measured_fraction_full 0.997
_diffrn_reflns_point_group_measured_fraction_max 0.997
_diffrn_reflns_theta_full 25.089
_diffrn_reflns_theta_max 25.089
_diffrn_reflns_theta_min 1.688
_diffrn_source_current 1.0
_diffrn_source_power 0.05
_diffrn_source_voltage 50.0
_diffrn_standards_number 0
_exptl_absorpt_coefficient_mu 0.391
_exptl_absorpt_correction_T_max 0.7452
_exptl_absorpt_correction_T_min 0.6548
_exptl_absorpt_correction_type multi-scan
_exptl_absorpt_process_details
;
SADABS-2016/2 (Bruker,2016/2) was used for absorption correction.
wR2(int) was 0.1104 before and 0.0820 after correction.
The Ratio of minimum to maximum transmission is 0.8787.
The \l/2 correction factor is Not present.
;
_exptl_crystal_colour 'clear orangish red'
_exptl_crystal_colour_lustre clear
_exptl_crystal_colour_modifier orangish
_exptl_crystal_colour_primary red
_exptl_crystal_density_diffrn 1.107
_exptl_crystal_description block
_exptl_crystal_F_000 2234
_exptl_crystal_size_max 0.02
_exptl_crystal_size_mid 0.01
_exptl_crystal_size_min 0.005
_refine_diff_density_max 1.549
_refine_diff_density_min -0.576
_refine_diff_density_rms 0.093
_refine_ls_extinction_method none
_refine_ls_goodness_of_fit_ref 0.941
_refine_ls_hydrogen_treatment constr
_refine_ls_matrix_type full
_refine_ls_number_parameters 1250
_refine_ls_number_reflns 22463
_refine_ls_number_restraints 124
_refine_ls_restrained_S_all 0.939
_refine_ls_R_factor_all 0.1571
_refine_ls_R_factor_gt 0.0716
_refine_ls_shift/su_max 0.001
_refine_ls_shift/su_mean 0.000
_refine_ls_structure_factor_coef Fsqd
_refine_ls_weighting_details 'w=1/[\s^2^(Fo^2^)+(0.0792P)^2^] where P=(Fo^2^+2Fc^2^)/3'
_refine_ls_weighting_scheme calc
_refine_ls_wR_factor_gt 0.1572
_refine_ls_wR_factor_ref 0.1946
_reflns_Friedel_coverage 0.000
_reflns_number_gt 10622
_reflns_number_total 22463
_reflns_threshold_expression 'I > 2\s(I)'
_cod_data_source_file d4dt02405b2.cif
_cod_data_source_block sh_467n_0m
_cod_database_code 7717364
_shelx_shelxl_version_number 2019/1
_shelx_space_group_comment
;
The symmetry employed for this shelxl refinement is uniquely defined
by the following loop, which should always be used as a source of
symmetry information in preference to the above space-group names.
They are only intended as comments.
;
_shelx_estimated_absorpt_t_max 0.998
_shelx_estimated_absorpt_t_min 0.992
_olex2_refinement_description
;
1. Fixed Uiso
 At 1.2 times of:
  All C(H) groups
 At 1.5 times of:
  All C(H,H,H) groups
2. Restrained distances
 C13A-C25A \\sim C13A-C4
 with sigma of 0.02
 C25A-C27A \\sim C4-C3
 with sigma of 0.02
 C25A-C26A \\sim C4-C1C
 with sigma of 0.02
 C25A-C28A \\sim C4-C1D
 with sigma of 0.02
 C13A-C27A \\sim C13A-C3
 with sigma of 0.04
 C13A-C26A \\sim C13A-C1C
 with sigma of 0.04
 C13A-C28A \\sim C13A-C1D
 with sigma of 0.04
 C27A-C26A \\sim C3-C1C
 with sigma of 0.04
 C27A-C28A \\sim C3-C1D
 with sigma of 0.04
 C26A-C28A \\sim C1C-C1D
 with sigma of 0.04
3. Uiso/Uaniso restraints and constraints
C25A \\sim C27A \\sim C26A \\sim C28A \\sim C3 \\sim C4 \\sim C1C \\sim C1D:
within 1.7A with sigma of 0.01 and sigma for terminal atoms of 0.01 within 1.7A
4. Others
 Sof(C3)=Sof(H3A)=Sof(H3B)=Sof(H3C)=Sof(C4)=Sof(C1C)=Sof(H1CA)=Sof(H1CB)=
 Sof(H1CC)=Sof(C1D)=Sof(H1DA)=Sof(H1DB)=Sof(H1DC)=1-FVAR(1)
 Sof(C25A)=Sof(C27A)=Sof(H27A)=Sof(H27B)=Sof(H27C)=Sof(C26A)=Sof(H26A)=
 Sof(H26B)=Sof(H26C)=Sof(C28A)=Sof(H28A)=Sof(H28B)=Sof(H28C)=FVAR(1)
5.a Aromatic/amide H refined with riding coordinates:
 C8(H8), C6B(H6B), C12B(H12B), C6(H6), C6A(H6A), C8B(H8B), C8A(H8A),
 C14B(H14B), C14A(H14A), C12(H12), C12A(H12A), C14(H14)
5.b Idealised Me refined as rotating group:
 C22(H22G,H22H,H22I), C24(H24G,H24H,H24I), C61B(H61D,H61E,H61F), C61A(H61A,
 H61B,H61C), C23(H23G,H23H,H23I), C23B(H23D,H23E,H23F), C24B(H24D,H24E,H24F),
 C22B(H22D,H22E,H22F), C30B(H30D,H30E,H30F), C28B(H28D,H28E,H28F), C18A(H18A,
 H18B,H18C), C31B(H31D,H31E,H31F), C26(H26G,H26H,H26I), C24A(H24A,H24B,H24C),
 C22A(H22A,H22B,H22C), C42(H42G,H42H,H42I), C27(H27G,H27H,H27I), C20B(H20D,H20E,
 H20F), C26B(H26D,H26E,H26F), C19(H19G,H19H,H19I), C31A(H31A,H31B,H31C),
 C23A(H23A,H23B,H23C), C43(H43G,H43H,H43I), C18B(H18D,H18E,H18F), C32B(H32D,
 H32E,H32F), C30(H30G,H30H,H30I), C18(H18G,H18H,H18I), C27B(H27D,H27E,H27F),
 C32A(H32A,H32B,H32C), C41A(H41A,H41B,H41C), C28(H28G,H28H,H28I), C41(H41G,H41H,
 H41I), C19B(H19D,H19E,H19F), C31(H31G,H31H,H31I), C32(H32G,H32H,H32I),
 C20A(H20A,H20B,H20C), C30A(H30A,H30B,H30C), C19A(H19A,H19B,H19C), C42A(H42A,
 H42B,H42C), C43A(H43A,H43B,H43C), C20(H20G,H20H,H20I), C61(H61G,H61H,H61I),
 C42B(H42D,H42E,H42F), C27A(H27A,H27B,H27C), C41B(H41D,H41E,H41F), C43B(H43D,
 H43E,H43F), C26A(H26A,H26B,H26C), C28A(H28A,H28B,H28C), C3(H3A,H3B,H3C),
 C1C(H1CA,H1CB,H1CC), C1D(H1DA,H1DB,H1DC)
;
_smtbx_masks_special_details
;
A solvent mask was calculated and 51 electrons were 
found in a volume of 1701\%A^3^ in 1 void per unit cell. 
This is consistent with the presence of 
0.167[C6H14] per formula unit 
which account for 50 electrons 
per unit cell.
;
_smtbx_masks_void_probe_radius 1.2
_smtbx_masks_void_truncation_radius 1.2
_olex2_submission_special_instructions 'No special instructions were received'

loop_
_space_group_symop_operation_xyz
'x, y, z'
'-x, -y, -z'

loop_
_atom_site_label
_atom_site_type_symbol
_atom_site_fract_x
_atom_site_fract_y
_atom_site_fract_z
_atom_site_U_iso_or_equiv
_atom_site_adp_type
_atom_site_occupancy
_atom_site_site_symmetry_order
_atom_site_calc_flag
_atom_site_refinement_flags_posn
_atom_site_refinement_flags_adp
_atom_site_refinement_flags_occupancy
_atom_site_disorder_assembly
_atom_site_disorder_group
Mo1B Mo 0.39170(3) 0.30815(3) 0.03658(4) 0.03484(18) Uani 1 1 d . . . . .
Mo1A Mo 0.82222(4) 0.50205(3) 0.29438(4) 0.03692(18) Uani 1 1 d . . . . .
Mo1 Mo 0.70328(4) 0.19320(4) 0.52208(4) 0.04082(19) Uani 1 1 d . . . . .
S40 S 0.78315(12) 0.31882(11) 0.59977(12) 0.0468(5) Uani 1 1 d . . . . .
S40B S 0.25766(11) 0.22037(12) -0.03175(12) 0.0528(6) Uani 1 1 d . . . . .
S40A S 0.83479(12) 0.54611(12) 0.19984(13) 0.0522(6) Uani 1 1 d . . . . .
O1B O 0.3798(3) 0.3762(2) 0.1146(3) 0.0350(11) Uani 1 1 d . . . . .
O2B O 0.4095(3) 0.2957(2) -0.0524(3) 0.0374(12) Uani 1 1 d . . . . .
O2A O 0.8928(3) 0.5964(3) 0.3818(3) 0.0410(12) Uani 1 1 d . . . . .
O1 O 0.6199(3) 0.2107(2) 0.4365(3) 0.0355(12) Uani 1 1 d . . . . .
O1A O 0.8046(3) 0.3986(3) 0.2470(3) 0.0440(13) Uani 1 1 d . . . . .
O2 O 0.7161(3) 0.1508(3) 0.6039(3) 0.0468(13) Uani 1 1 d . . . . .
N1B N 0.5346(3) 0.4323(3) 0.0392(3) 0.0330(14) Uani 1 1 d . . . . .
N3B N 0.5795(3) 0.5257(3) 0.1351(3) 0.0335(14) Uani 1 1 d . . . . .
N1A N 0.8946(3) 0.5034(3) 0.4658(3) 0.0324(14) Uani 1 1 d . . . . .
N2A N 0.9149(3) 0.4643(3) 0.5134(3) 0.0389(15) Uani 1 1 d . . . . .
N2B N 0.5872(3) 0.5017(3) 0.0746(3) 0.0364(15) Uani 1 1 d . . . . .
N3A N 0.8942(3) 0.3960(3) 0.4666(3) 0.0368(15) Uani 1 1 d . . . . .
N1 N 0.5944(4) 0.0248(3) 0.4836(4) 0.0453(17) Uani 1 1 d . . . . .
N3 N 0.5026(4) -0.0126(4) 0.3679(4) 0.0519(19) Uani 1 1 d . . . . .
N2 N 0.5279(4) -0.0333(3) 0.4274(5) 0.0518(18) Uani 1 1 d . . . . .
C2A C 0.8633(4) 0.3916(4) 0.3925(4) 0.0339(17) Uani 1 1 d . . . . .
N10A N 0.7290(3) 0.5024(3) 0.2768(4) 0.0433(16) Uani 1 1 d . . . . .
N10B N 0.4430(3) 0.2599(3) 0.0824(4) 0.0427(16) Uani 1 1 d . . . . .
C1B C 0.4936(4) 0.4101(4) 0.0767(4) 0.0286(16) Uani 1 1 d . . . . .
C8 C 0.5162(4) 0.1792(4) 0.2329(5) 0.0424(19) Uani 1 1 d . . . . .
H8 H 0.506721 0.207681 0.199726 0.051 Uiso 1 1 calc R U . . .
C10 C 0.5749(4) 0.1757(4) 0.3595(4) 0.0352(17) Uani 1 1 d . . . . .
C5 C 0.5383(4) 0.0978(4) 0.3291(4) 0.0371(18) Uani 1 1 d . . . . .
C1A C 0.8627(4) 0.4619(4) 0.3910(4) 0.0326(17) Uani 1 1 d . . . . .
C11B C 0.5320(4) 0.3857(4) -0.0264(4) 0.0295(16) Uani 1 1 d . . . . .
C2 C 0.5487(4) 0.0569(4) 0.3822(4) 0.0310(16) Uani 1 1 d . . . . .
C2B C 0.5243(3) 0.4726(4) 0.1413(4) 0.0292(16) Uani 1 1 d . . . . .
C21 C 0.5950(4) 0.3043(4) 0.3410(4) 0.0375(18) Uani 1 1 d . . . . .
C6B C 0.5588(4) 0.5262(4) 0.2768(4) 0.0319(17) Uani 1 1 d . . . . .
H6B H 0.608990 0.560441 0.287389 0.038 Uiso 1 1 calc R U . . .
C9 C 0.5623(4) 0.2175(4) 0.3112(4) 0.0354(17) Uani 1 1 d . . . . .
C12B C 0.5935(4) 0.4097(4) -0.0452(4) 0.0373(18) Uani 1 1 d . . . . .
H12B H 0.634102 0.457881 -0.016681 0.045 Uiso 1 1 calc R U . . .
C5A C 0.8310(4) 0.3241(4) 0.3272(4) 0.0346(17) Uani 1 1 d . . . . .
C5B C 0.5059(4) 0.4761(4) 0.2029(4) 0.0347(17) Uani 1 1 d . . . . .
C10B C 0.4315(4) 0.4248(4) 0.1870(4) 0.0338(17) Uani 1 1 d . . . . .
C7 C 0.4823(4) 0.1006(4) 0.1992(5) 0.045(2) Uani 1 1 d . . . . .
N10 N 0.7696(4) 0.1744(3) 0.4949(4) 0.0496(17) Uani 1 1 d . . . . .
C15B C 0.4770(4) 0.2658(4) -0.1247(4) 0.0382(18) Uani 1 1 d . . . . .
C11 C 0.6444(4) 0.0206(4) 0.5575(5) 0.044(2) Uani 1 1 d . . . . .
C9B C 0.4104(4) 0.4248(4) 0.2442(4) 0.0314(16) Uani 1 1 d . . . . .
C16B C 0.4721(4) 0.3151(4) -0.0669(4) 0.0377(18) Uani 1 1 d . . . . .
C1 C 0.6088(4) 0.0833(4) 0.4582(5) 0.0408(19) Uani 1 1 d . . . . .
C6 C 0.4940(4) 0.0612(4) 0.2495(4) 0.044(2) Uani 1 1 d . . . . .
H6 H 0.471453 0.008204 0.229728 0.052 Uiso 1 1 calc R U . . .
C9A C 0.7559(4) 0.2672(4) 0.1861(4) 0.0396(18) Uani 1 1 d . . . . .
C7A C 0.7873(4) 0.1886(4) 0.2648(4) 0.0375(18) Uani 1 1 d . . . . .
C21B C 0.3302(4) 0.3684(4) 0.2291(4) 0.0422(19) Uani 1 1 d . . . . .
C11A C 0.9029(4) 0.5795(4) 0.4969(4) 0.0362(18) Uani 1 1 d . . . . .
C16A C 0.9007(4) 0.6247(4) 0.4510(4) 0.0380(18) Uani 1 1 d . . . . .
C6A C 0.8255(4) 0.2520(4) 0.3304(4) 0.0428(19) Uani 1 1 d . . . . .
H6A H 0.848757 0.246164 0.379140 0.051 Uiso 1 1 calc R U . . .
C7B C 0.5400(4) 0.5275(4) 0.3355(4) 0.0365(17) Uani 1 1 d . . . . .
C8B C 0.4656(4) 0.4767(4) 0.3171(4) 0.0373(18) Uani 1 1 d . . . . .
H8B H 0.451620 0.477353 0.356556 0.045 Uiso 1 1 calc R U . . .
C22 C 0.5816(5) 0.3368(4) 0.2774(4) 0.045(2) Uani 1 1 d . . . . .
H22G H 0.612156 0.321404 0.252107 0.067 Uiso 1 1 calc R U . . .
H22H H 0.601062 0.391451 0.299188 0.067 Uiso 1 1 calc R U . . .
H22I H 0.522794 0.318683 0.239947 0.067 Uiso 1 1 calc R U . . .
C24 C 0.6886(4) 0.3330(4) 0.3965(4) 0.0426(19) Uani 1 1 d . . . . .
H24G H 0.699046 0.325513 0.445194 0.064 Uiso 1 1 calc R U . . .
H24H H 0.711180 0.386311 0.405757 0.064 Uiso 1 1 calc R U . . .
H24I H 0.715032 0.305385 0.373842 0.064 Uiso 1 1 calc R U . . .
C61B C 0.6281(4) 0.6027(4) 0.1844(4) 0.047(2) Uani 1 1 d . . . . .
H61D H 0.678010 0.604144 0.227906 0.071 Uiso 1 1 calc R U . . .
H61E H 0.595729 0.625080 0.203374 0.071 Uiso 1 1 calc R U . . .
H61F H 0.643219 0.630803 0.155254 0.071 Uiso 1 1 calc R U . . .
C8A C 0.7534(4) 0.1974(4) 0.1954(5) 0.0430(19) Uani 1 1 d . . . . .
H8A H 0.726559 0.154103 0.150726 0.052 Uiso 1 1 calc R U . . .
C14B C 0.5374(4) 0.2915(4) -0.1426(4) 0.0413(19) Uani 1 1 d . . . . .
H14B H 0.539647 0.258257 -0.182513 0.050 Uiso 1 1 calc R U . . .
C10A C 0.7972(4) 0.3303(4) 0.2538(4) 0.0364(18) Uani 1 1 d . . . . .
C61A C 0.9050(4) 0.3403(4) 0.5047(4) 0.046(2) Uani 1 1 d . . . . .
H61A H 0.929643 0.364879 0.560100 0.068 Uiso 1 1 calc R U . . .
H61B H 0.941150 0.316107 0.494123 0.068 Uiso 1 1 calc R U . . .
H61C H 0.851355 0.302694 0.485326 0.068 Uiso 1 1 calc R U . . .
C14A C 0.9223(4) 0.7264(4) 0.5568(5) 0.045(2) Uani 1 1 d . . . . .
H14A H 0.928960 0.777254 0.578205 0.054 Uiso 1 1 calc R U . . .
C13B C 0.5945(4) 0.3620(4) -0.1063(4) 0.0384(18) Uani 1 1 d . . . . .
C17A C 0.7786(4) 0.1105(4) 0.2717(5) 0.048(2) Uani 1 1 d . . . . .
C23 C 0.5518(4) 0.3321(4) 0.3843(4) 0.0439(19) Uani 1 1 d . . . . .
H23G H 0.492052 0.308915 0.351336 0.066 Uiso 1 1 calc R U . . .
H23H H 0.566748 0.386483 0.398329 0.066 Uiso 1 1 calc R U . . .
H23I H 0.568849 0.318652 0.430743 0.066 Uiso 1 1 calc R U . . .
C17B C 0.6002(4) 0.5839(4) 0.4152(4) 0.0404(18) Uani 1 1 d . . . . .
C29B C 0.4180(5) 0.1840(4) -0.1655(4) 0.046(2) Uani 1 1 d . . . . .
C25B C 0.6571(4) 0.3862(4) -0.1315(4) 0.0415(19) Uani 1 1 d . . . . .
C13A C 0.9264(4) 0.6813(4) 0.6014(5) 0.050(2) Uani 1 1 d D . . . .
C12 C 0.6312(4) -0.0489(4) 0.5684(5) 0.0408(19) Uani 1 1 d . . . . .
H12 H 0.587467 -0.091652 0.528194 0.049 Uiso 1 1 calc R U . . .
C21A C 0.7151(5) 0.2752(4) 0.1077(4) 0.047(2) Uani 1 1 d . . . . .
C15A C 0.9088(4) 0.7005(4) 0.4807(5) 0.046(2) Uani 1 1 d . . . . .
C23B C 0.2571(4) 0.3873(4) 0.1747(5) 0.050(2) Uani 1 1 d . . . . .
H23D H 0.256458 0.434889 0.201988 0.075 Uiso 1 1 calc R U . . .
H23E H 0.205555 0.347686 0.157469 0.075 Uiso 1 1 calc R U . . .
H23F H 0.263039 0.391166 0.130261 0.075 Uiso 1 1 calc R U . . .
C29 C 0.8292(5) 0.1492(4) 0.7526(5) 0.057(2) Uani 1 1 d . . . . .
C12A C 0.9174(4) 0.6073(4) 0.5710(4) 0.0378(18) Uani 1 1 d . . . . .
H12A H 0.921076 0.575820 0.600985 0.045 Uiso 1 1 calc R U . . .
C24B C 0.3231(4) 0.2873(4) 0.1929(5) 0.046(2) Uani 1 1 d . . . . .
H24D H 0.318258 0.280237 0.142112 0.068 Uiso 1 1 calc R U . . .
H24E H 0.274303 0.252690 0.187887 0.068 Uiso 1 1 calc R U . . .
H24F H 0.372287 0.277563 0.225684 0.068 Uiso 1 1 calc R U . . .
C22B C 0.3265(5) 0.3750(5) 0.3032(5) 0.056(2) Uani 1 1 d . . . . .
H22D H 0.374371 0.366489 0.339909 0.085 Uiso 1 1 calc R U . . .
H22E H 0.276031 0.337658 0.292112 0.085 Uiso 1 1 calc R U . . .
H22F H 0.326716 0.425080 0.325020 0.085 Uiso 1 1 calc R U . . .
C30B C 0.4245(5) 0.1445(4) -0.1060(5) 0.052(2) Uani 1 1 d . . . . .
H30D H 0.413602 0.172926 -0.067814 0.078 Uiso 1 1 calc R U . . .
H30E H 0.479947 0.141760 -0.080542 0.078 Uiso 1 1 calc R U . . .
H30F H 0.384070 0.093982 -0.132150 0.078 Uiso 1 1 calc R U . . .
C16 C 0.7065(4) 0.0848(4) 0.6143(5) 0.043(2) Uani 1 1 d . . . . .
C17 C 0.4342(5) 0.0632(4) 0.1127(5) 0.054(2) Uani 1 1 d . . . . .
C13 C 0.6811(4) -0.0551(4) 0.6367(5) 0.0415(19) Uani 1 1 d . . . . .
C29A C 0.9019(5) 0.7507(4) 0.4326(5) 0.055(2) Uani 1 1 d . . . . .
C28B C 0.6106(5) 0.3867(5) -0.2130(5) 0.055(2) Uani 1 1 d . . . . .
H28D H 0.572682 0.336278 -0.247217 0.083 Uiso 1 1 calc R U . . .
H28E H 0.649846 0.403188 -0.230282 0.083 Uiso 1 1 calc R U . . .
H28F H 0.579352 0.421030 -0.213877 0.083 Uiso 1 1 calc R U . . .
C18A C 0.8496(5) 0.1124(4) 0.3459(5) 0.065(3) Uani 1 1 d . . . . .
H18A H 0.901837 0.143735 0.353649 0.097 Uiso 1 1 calc R U . . .
H18B H 0.850647 0.061617 0.342120 0.097 Uiso 1 1 calc R U . . .
H18C H 0.841800 0.133148 0.389385 0.097 Uiso 1 1 calc R U . . .
C25 C 0.6725(4) -0.1306(4) 0.6493(5) 0.051(2) Uani 1 1 d . . . . .
C31B C 0.3283(5) 0.1817(5) -0.2109(5) 0.062(2) Uani 1 1 d . . . . .
H31D H 0.291296 0.129729 -0.235257 0.093 Uiso 1 1 calc R U . . .
H31E H 0.323352 0.204261 -0.250402 0.093 Uiso 1 1 calc R U . . .
H31F H 0.313375 0.209641 -0.175874 0.093 Uiso 1 1 calc R U . . .
C26 C 0.5949(5) -0.1925(4) 0.5830(5) 0.062(3) Uani 1 1 d . . . . .
H26G H 0.546364 -0.179192 0.577745 0.093 Uiso 1 1 calc R U . . .
H26H H 0.591270 -0.239548 0.593506 0.093 Uiso 1 1 calc R U . . .
H26I H 0.597393 -0.198363 0.535381 0.093 Uiso 1 1 calc R U . . .
C25A C 0.9405(7) 0.7139(7) 0.6829(6) 0.059(2) Uani 0.763(7) 1 d D U P A 1
C24A C 0.6743(5) 0.1981(5) 0.0419(5) 0.067(3) Uani 1 1 d . . . . .
H24A H 0.716266 0.175241 0.044757 0.101 Uiso 1 1 calc R U . . .
H24B H 0.648865 0.205353 -0.007719 0.101 Uiso 1 1 calc R U . . .
H24C H 0.632080 0.165330 0.047373 0.101 Uiso 1 1 calc R U . . .
C22A C 0.6460(5) 0.3084(5) 0.1017(5) 0.067(3) Uani 1 1 d . . . . .
H22A H 0.604420 0.274198 0.106605 0.100 Uiso 1 1 calc R U . . .
H22B H 0.620416 0.315255 0.051858 0.100 Uiso 1 1 calc R U . . .
H22C H 0.669656 0.356752 0.142740 0.100 Uiso 1 1 calc R U . . .
C42 C 0.7834(5) 0.4016(5) 0.7250(5) 0.062(3) Uani 1 1 d . . . . .
H42G H 0.794775 0.362389 0.746774 0.094 Uiso 1 1 calc R U . . .
H42H H 0.755288 0.427394 0.746988 0.094 Uiso 1 1 calc R U . . .
H42I H 0.835289 0.437440 0.736973 0.094 Uiso 1 1 calc R U . . .
C27 C 0.6673(5) -0.1241(5) 0.7230(5) 0.062(3) Uani 1 1 d . . . . .
H27G H 0.718247 -0.087322 0.766884 0.093 Uiso 1 1 calc R U . . .
H27H H 0.659849 -0.172770 0.730243 0.093 Uiso 1 1 calc R U . . .
H27I H 0.620586 -0.108164 0.719065 0.093 Uiso 1 1 calc R U . . .
C40A C 0.9386(5) 0.5506(5) 0.2138(5) 0.054(2) Uani 1 1 d . . . . .
C20B C 0.6830(5) 0.5688(5) 0.4438(4) 0.063(3) Uani 1 1 d . . . . .
H20D H 0.676285 0.521406 0.453559 0.095 Uiso 1 1 calc R U . . .
H20E H 0.725081 0.609387 0.491179 0.095 Uiso 1 1 calc R U . . .
H20F H 0.700013 0.566038 0.404560 0.095 Uiso 1 1 calc R U . . .
C26B C 0.7183(5) 0.4662(5) -0.0806(5) 0.062(2) Uani 1 1 d . . . . .
H26D H 0.687853 0.501165 -0.081164 0.094 Uiso 1 1 calc R U . . .
H26E H 0.755698 0.480625 -0.100374 0.094 Uiso 1 1 calc R U . . .
H26F H 0.750191 0.467515 -0.027908 0.094 Uiso 1 1 calc R U . . .
C19 C 0.4865(6) 0.0883(5) 0.0770(5) 0.070(3) Uani 1 1 d . . . . .
H19G H 0.458202 0.058169 0.022453 0.105 Uiso 1 1 calc R U . . .
H19H H 0.539865 0.081630 0.102980 0.105 Uiso 1 1 calc R U . . .
H19I H 0.494861 0.141038 0.082581 0.105 Uiso 1 1 calc R U . . .
C15 C 0.7586(4) 0.0792(4) 0.6864(5) 0.046(2) Uani 1 1 d . . . . .
C31A C 0.9690(5) 0.7599(5) 0.4098(5) 0.068(3) Uani 1 1 d . . . . .
H31A H 0.967830 0.710580 0.384317 0.102 Uiso 1 1 calc R U . . .
H31B H 1.022826 0.786566 0.455778 0.102 Uiso 1 1 calc R U . . .
H31C H 0.959501 0.788431 0.374735 0.102 Uiso 1 1 calc R U . . .
C23A C 0.7771(5) 0.3245(5) 0.0929(5) 0.071(3) Uani 1 1 d . . . . .
H23A H 0.806553 0.372961 0.134387 0.106 Uiso 1 1 calc R U . . .
H23B H 0.747727 0.332011 0.043985 0.106 Uiso 1 1 calc R U . . .
H23C H 0.816514 0.299931 0.090916 0.106 Uiso 1 1 calc R U . . .
C40 C 0.7283(5) 0.3663(4) 0.6375(5) 0.053(2) Uani 1 1 d . . . . .
C14 C 0.7440(5) 0.0087(4) 0.6932(5) 0.050(2) Uani 1 1 d . . . . .
H14 H 0.779885 0.004021 0.740007 0.060 Uiso 1 1 calc R U . . .
C43 C 0.6455(5) 0.3105(5) 0.6164(5) 0.074(3) Uani 1 1 d . . . . .
H43G H 0.612695 0.287036 0.560585 0.111 Uiso 1 1 calc R U . . .
H43H H 0.615744 0.336980 0.635455 0.111 Uiso 1 1 calc R U . . .
H43I H 0.655438 0.272098 0.639788 0.111 Uiso 1 1 calc R U . . .
C18B C 0.6123(5) 0.6629(5) 0.4124(5) 0.068(3) Uani 1 1 d . . . . .
H18D H 0.629921 0.667796 0.374578 0.102 Uiso 1 1 calc R U . . .
H18E H 0.654343 0.698820 0.462988 0.102 Uiso 1 1 calc R U . . .
H18F H 0.560282 0.672786 0.397769 0.102 Uiso 1 1 calc R U . . .
C32B C 0.4401(5) 0.1393(5) -0.2206(5) 0.064(3) Uani 1 1 d . . . . .
H32D H 0.498865 0.146057 -0.193886 0.097 Uiso 1 1 calc R U . . .
H32E H 0.427696 0.157070 -0.264271 0.097 Uiso 1 1 calc R U . . .
H32F H 0.407898 0.086291 -0.239088 0.097 Uiso 1 1 calc R U . . .
C30 C 0.7926(6) 0.2065(5) 0.7749(5) 0.080(3) Uani 1 1 d . . . . .
H30G H 0.766035 0.223429 0.731754 0.120 Uiso 1 1 calc R U . . .
H30H H 0.836400 0.249291 0.819210 0.120 Uiso 1 1 calc R U . . .
H30I H 0.751788 0.183882 0.788168 0.120 Uiso 1 1 calc R U . . .
C40B C 0.1910(5) 0.2680(6) -0.0857(5) 0.064(3) Uani 1 1 d . . . . .
C18 C 0.3555(5) 0.0855(5) 0.0822(5) 0.069(3) Uani 1 1 d . . . . .
H18G H 0.371162 0.139965 0.097763 0.103 Uiso 1 1 calc R U . . .
H18H H 0.321207 0.066629 0.103462 0.103 Uiso 1 1 calc R U . . .
H18I H 0.324487 0.063751 0.026140 0.103 Uiso 1 1 calc R U . . .
C27B C 0.7060(5) 0.3326(5) -0.1287(5) 0.066(3) Uani 1 1 d . . . . .
H27D H 0.732714 0.330579 -0.076795 0.099 Uiso 1 1 calc R U . . .
H27E H 0.747984 0.350310 -0.142692 0.099 Uiso 1 1 calc R U . . .
H27F H 0.668730 0.282629 -0.164945 0.099 Uiso 1 1 calc R U . . .
C32A C 0.8174(5) 0.7191(5) 0.3598(5) 0.074(3) Uani 1 1 d . . . . .
H32A H 0.811903 0.754501 0.331986 0.111 Uiso 1 1 calc R U . . .
H32B H 0.774027 0.711036 0.373991 0.111 Uiso 1 1 calc R U . . .
H32C H 0.812425 0.671463 0.327081 0.111 Uiso 1 1 calc R U . . .
C41A C 0.9786(5) 0.5112(5) 0.2688(6) 0.075(3) Uani 1 1 d . . . . .
H41A H 0.986506 0.536554 0.319451 0.112 Uiso 1 1 calc R U . . .
H41B H 1.032048 0.512702 0.272740 0.112 Uiso 1 1 calc R U . . .
H41C H 0.943056 0.459180 0.249527 0.112 Uiso 1 1 calc R U . . .
C28 C 0.7484(5) -0.1500(5) 0.6579(7) 0.078(3) Uani 1 1 d . . . . .
H28G H 0.745376 -0.165428 0.607653 0.117 Uiso 1 1 calc R U . . .
H28H H 0.751207 -0.190956 0.678523 0.117 Uiso 1 1 calc R U . . .
H28I H 0.797661 -0.106171 0.692914 0.117 Uiso 1 1 calc R U . . .
C41 C 0.7161(6) 0.4273(5) 0.6038(6) 0.085(3) Uani 1 1 d . . . . .
H41G H 0.769235 0.458805 0.613543 0.128 Uiso 1 1 calc R U . . .
H41H H 0.692531 0.457751 0.627518 0.128 Uiso 1 1 calc R U . . .
H41I H 0.678646 0.404964 0.548412 0.128 Uiso 1 1 calc R U . . .
C19B C 0.5708(5) 0.5771(6) 0.4730(5) 0.079(3) Uani 1 1 d . . . . .
H19D H 0.521207 0.591102 0.459349 0.118 Uiso 1 1 calc R U . . .
H19E H 0.614038 0.610354 0.524388 0.118 Uiso 1 1 calc R U . . .
H19F H 0.558197 0.525412 0.472205 0.118 Uiso 1 1 calc R U . . .
C31 C 0.8897(5) 0.1819(5) 0.7258(6) 0.086(3) Uani 1 1 d . . . . .
H31G H 0.908470 0.142751 0.706971 0.128 Uiso 1 1 calc R U . . .
H31H H 0.937142 0.222975 0.769026 0.128 Uiso 1 1 calc R U . . .
H31I H 0.861664 0.200547 0.684593 0.128 Uiso 1 1 calc R U . . .
C32 C 0.8757(6) 0.1293(5) 0.8227(6) 0.090(4) Uani 1 1 d . . . . .
H32G H 0.837432 0.107093 0.838774 0.135 Uiso 1 1 calc R U . . .
H32H H 0.918359 0.174577 0.864366 0.135 Uiso 1 1 calc R U . . .
H32I H 0.901258 0.093465 0.810163 0.135 Uiso 1 1 calc R U . . .
C20A C 0.7744(7) 0.0555(5) 0.2037(6) 0.082(3) Uani 1 1 d . . . . .
H20A H 0.721928 0.044384 0.157632 0.123 Uiso 1 1 calc R U . . .
H20B H 0.778761 0.009290 0.214088 0.123 Uiso 1 1 calc R U . . .
H20C H 0.819844 0.077537 0.195508 0.123 Uiso 1 1 calc R U . . .
C30A C 0.9107(6) 0.8301(5) 0.4768(6) 0.081(3) Uani 1 1 d . . . . .
H30A H 0.965002 0.853005 0.522745 0.121 Uiso 1 1 calc R U . . .
H30B H 0.867933 0.826922 0.491781 0.121 Uiso 1 1 calc R U . . .
H30C H 0.904738 0.860736 0.443772 0.121 Uiso 1 1 calc R U . . .
C19A C 0.6994(5) 0.0818(5) 0.2751(6) 0.079(3) Uani 1 1 d . . . . .
H19A H 0.703721 0.114292 0.321375 0.118 Uiso 1 1 calc R U . . .
H19B H 0.691301 0.030790 0.276399 0.118 Uiso 1 1 calc R U . . .
H19C H 0.652509 0.081845 0.229721 0.118 Uiso 1 1 calc R U . . .
C42A C 0.9916(5) 0.6325(5) 0.2453(6) 0.075(3) Uani 1 1 d . . . . .
H42A H 0.964869 0.657899 0.210479 0.113 Uiso 1 1 calc R U . . .
H42B H 1.045649 0.636186 0.249740 0.113 Uiso 1 1 calc R U . . .
H42C H 0.998408 0.656082 0.295924 0.113 Uiso 1 1 calc R U . . .
C43A C 0.9274(6) 0.5163(6) 0.1344(6) 0.084(3) Uani 1 1 d . . . . .
H43A H 0.895644 0.462887 0.114050 0.127 Uiso 1 1 calc R U . . .
H43B H 0.981366 0.522828 0.137834 0.127 Uiso 1 1 calc R U . . .
H43C H 0.897869 0.541002 0.100279 0.127 Uiso 1 1 calc R U . . .
C20 C 0.4077(7) -0.0217(5) 0.0894(6) 0.095(4) Uani 1 1 d . . . . .
H20G H 0.379169 -0.043809 0.033337 0.142 Uiso 1 1 calc R U . . .
H20H H 0.370656 -0.039139 0.108508 0.142 Uiso 1 1 calc R U . . .
H20I H 0.456357 -0.036687 0.111197 0.142 Uiso 1 1 calc R U . . .
C61 C 0.4275(6) -0.0658(6) 0.3044(6) 0.084(3) Uani 1 1 d . . . . .
H61G H 0.437672 -0.087134 0.262662 0.126 Uiso 1 1 calc R U . . .
H61H H 0.386741 -0.040968 0.286534 0.126 Uiso 1 1 calc R U . . .
H61I H 0.406663 -0.105688 0.320369 0.126 Uiso 1 1 calc R U . . .
C42B C 0.1209(6) 0.2597(7) -0.0671(8) 0.119(5) Uani 1 1 d . . . . .
H42D H 0.085709 0.207200 -0.089415 0.178 Uiso 1 1 calc R U . . .
H42E H 0.088244 0.290081 -0.088579 0.178 Uiso 1 1 calc R U . . .
H42F H 0.143519 0.276582 -0.011385 0.178 Uiso 1 1 calc R U . . .
C27A C 1.0148(6) 0.7002(7) 0.7382(6) 0.065(3) Uani 0.763(7) 1 d D U P A 1
H27A H 1.020238 0.714917 0.789482 0.097 Uiso 0.763(7) 1 calc R U P A 1
H27B H 1.064301 0.729851 0.739992 0.097 Uiso 0.763(7) 1 calc R U P A 1
H27C H 1.008033 0.647119 0.721117 0.097 Uiso 0.763(7) 1 calc R U P A 1
C41B C 0.2368(6) 0.3495(6) -0.0637(7) 0.101(4) Uani 1 1 d . . . . .
H41D H 0.261197 0.373857 -0.008311 0.152 Uiso 1 1 calc R U . . .
H41E H 0.198601 0.373269 -0.090874 0.152 Uiso 1 1 calc R U . . .
H41F H 0.280412 0.354348 -0.077668 0.152 Uiso 1 1 calc R U . . .
C43B C 0.1570(7) 0.2311(8) -0.1723(6) 0.145(6) Uani 1 1 d . . . . .
H43D H 0.202765 0.231511 -0.182669 0.217 Uiso 1 1 calc R U . . .
H43E H 0.125071 0.258840 -0.200089 0.217 Uiso 1 1 calc R U . . .
H43F H 0.121467 0.179417 -0.189232 0.217 Uiso 1 1 calc R U . . .
C26A C 0.8621(6) 0.6743(7) 0.6833(7) 0.070(3) Uani 0.763(7) 1 d D U P A 1
H26A H 0.855532 0.621296 0.674405 0.105 Uiso 0.763(7) 1 calc R U P A 1
H26B H 0.814383 0.679252 0.642569 0.105 Uiso 0.763(7) 1 calc R U P A 1
H26C H 0.866491 0.697087 0.732987 0.105 Uiso 0.763(7) 1 calc R U P A 1
C28A C 0.9537(8) 0.7976(6) 0.7060(7) 0.076(3) Uani 0.763(7) 1 d D U P A 1
H28A H 0.961847 0.815974 0.758008 0.114 Uiso 0.763(7) 1 calc R U P A 1
H28B H 0.905356 0.806322 0.670200 0.114 Uiso 0.763(7) 1 calc R U P A 1
H28C H 1.002379 0.824248 0.704523 0.114 Uiso 0.763(7) 1 calc R U P A 1
C3 C 1.0226(16) 0.7705(18) 0.7327(17) 0.068(4) Uani 0.237(7) 1 d D U P A 2
H3A H 1.065192 0.747096 0.747206 0.103 Uiso 0.237(7) 1 calc R U P A 2
H3B H 1.024910 0.800628 0.779008 0.103 Uiso 0.237(7) 1 calc R U P A 2
H3C H 1.031982 0.802597 0.704241 0.103 Uiso 0.237(7) 1 calc R U P A 2
C4 C 0.9391(16) 0.7107(15) 0.6830(11) 0.065(4) Uani 0.237(7) 1 d D U P A 2
C1C C 0.927(2) 0.6465(17) 0.7144(18) 0.070(4) Uani 0.237(7) 1 d D U P A 2
H1CA H 0.879140 0.603895 0.674271 0.105 Uiso 0.237(7) 1 calc R U P A 2
H1CB H 0.919117 0.663384 0.758449 0.105 Uiso 0.237(7) 1 calc R U P A 2
H1CC H 0.976309 0.631359 0.730425 0.105 Uiso 0.237(7) 1 calc R U P A 2
C1D C 0.8755(18) 0.7482(19) 0.6808(19) 0.066(4) Uani 0.237(7) 1 d D U P A 2
H1DA H 0.889072 0.795299 0.671522 0.098 Uiso 0.237(7) 1 calc R U P A 2
H1DB H 0.875815 0.758374 0.729946 0.098 Uiso 0.237(7) 1 calc R U P A 2
H1DC H 0.820701 0.715117 0.639524 0.098 Uiso 0.237(7) 1 calc R U P A 2

loop_
_atom_site_aniso_label
_atom_site_aniso_U_11
_atom_site_aniso_U_22
_atom_site_aniso_U_33
_atom_site_aniso_U_23
_atom_site_aniso_U_13
_atom_site_aniso_U_12
Mo1B 0.0313(3) 0.0329(4) 0.0342(4) 0.0105(3) 0.0139(3) 0.0050(3)
Mo1A 0.0350(3) 0.0321(4) 0.0410(4) 0.0162(3) 0.0149(3) 0.0105(3)
Mo1 0.0408(4) 0.0331(4) 0.0456(4) 0.0171(3) 0.0179(3) 0.0101(3)
S40 0.0495(11) 0.0411(11) 0.0486(13) 0.0149(10) 0.0247(10) 0.0119(9)
S40B 0.0382(11) 0.0514(13) 0.0511(14) 0.0108(11) 0.0158(10) 0.0015(9)
S40A 0.0507(12) 0.0484(13) 0.0552(14) 0.0281(11) 0.0203(11) 0.0142(10)
O1B 0.035(3) 0.033(3) 0.030(3) 0.006(2) 0.016(2) 0.004(2)
O2B 0.039(3) 0.037(3) 0.034(3) 0.007(2) 0.020(2) 0.009(2)
O2A 0.041(3) 0.035(3) 0.045(3) 0.017(3) 0.019(2) 0.011(2)
O1 0.035(3) 0.027(3) 0.037(3) 0.012(2) 0.011(2) 0.010(2)
O1A 0.053(3) 0.033(3) 0.041(3) 0.017(2) 0.018(3) 0.012(2)
O2 0.056(3) 0.036(3) 0.045(3) 0.022(3) 0.020(3) 0.012(2)
N1B 0.036(3) 0.031(3) 0.037(4) 0.013(3) 0.022(3) 0.011(3)
N3B 0.030(3) 0.025(3) 0.034(4) 0.009(3) 0.008(3) 0.007(2)
N1A 0.027(3) 0.026(3) 0.040(4) 0.009(3) 0.014(3) 0.006(2)
N2A 0.030(3) 0.041(4) 0.044(4) 0.020(3) 0.015(3) 0.012(3)
N2B 0.036(3) 0.028(3) 0.039(4) 0.011(3) 0.014(3) 0.009(3)
N3A 0.032(3) 0.034(4) 0.039(4) 0.014(3) 0.016(3) 0.004(3)
N1 0.043(4) 0.040(4) 0.062(5) 0.027(4) 0.028(3) 0.015(3)
N3 0.030(4) 0.038(4) 0.076(5) 0.010(4) 0.023(4) 0.005(3)
N2 0.044(4) 0.036(4) 0.081(6) 0.023(4) 0.034(4) 0.012(3)
C2A 0.028(4) 0.033(4) 0.043(5) 0.017(4) 0.019(3) 0.008(3)
N10A 0.030(3) 0.043(4) 0.054(4) 0.022(3) 0.015(3) 0.012(3)
N10B 0.045(3) 0.038(4) 0.051(4) 0.023(3) 0.023(3) 0.017(3)
C1B 0.029(3) 0.032(4) 0.031(4) 0.020(3) 0.014(3) 0.014(3)
C8 0.035(4) 0.035(4) 0.056(5) 0.019(4) 0.018(4) 0.015(3)
C10 0.033(4) 0.031(4) 0.041(5) 0.018(4) 0.015(3) 0.010(3)
C5 0.032(4) 0.034(4) 0.043(5) 0.013(4) 0.016(4) 0.010(3)
C1A 0.027(4) 0.028(4) 0.039(5) 0.008(3) 0.015(3) 0.006(3)
C11B 0.032(4) 0.032(4) 0.028(4) 0.014(3) 0.014(3) 0.015(3)
C2 0.024(3) 0.027(4) 0.041(5) 0.013(3) 0.015(3) 0.007(3)
C2B 0.019(3) 0.030(4) 0.029(4) 0.007(3) 0.006(3) 0.005(3)
C21 0.031(4) 0.034(4) 0.037(4) 0.009(3) 0.012(3) 0.003(3)
C6B 0.030(4) 0.033(4) 0.034(4) 0.018(3) 0.013(3) 0.011(3)
C9 0.029(4) 0.031(4) 0.039(5) 0.005(4) 0.014(3) 0.010(3)
C12B 0.025(4) 0.041(4) 0.052(5) 0.027(4) 0.018(3) 0.013(3)
C5A 0.031(4) 0.033(4) 0.039(5) 0.016(4) 0.016(3) 0.008(3)
C5B 0.022(3) 0.039(4) 0.033(4) 0.013(3) 0.007(3) 0.005(3)
C10B 0.034(4) 0.034(4) 0.032(4) 0.015(3) 0.010(3) 0.018(3)
C7 0.039(4) 0.033(4) 0.049(5) 0.015(4) 0.012(4) 0.008(3)
N10 0.046(4) 0.045(4) 0.061(5) 0.014(3) 0.031(3) 0.016(3)
C15B 0.041(4) 0.033(4) 0.035(4) 0.012(4) 0.012(3) 0.017(3)
C11 0.041(4) 0.051(5) 0.055(5) 0.033(4) 0.028(4) 0.020(4)
C9B 0.029(4) 0.034(4) 0.036(4) 0.016(3) 0.017(3) 0.015(3)
C16B 0.037(4) 0.036(4) 0.034(4) 0.017(4) 0.009(3) 0.014(3)
C1 0.036(4) 0.032(4) 0.059(5) 0.023(4) 0.023(4) 0.012(3)
C6 0.039(4) 0.033(4) 0.048(5) 0.010(4) 0.015(4) 0.008(3)
C9A 0.031(4) 0.033(4) 0.046(5) 0.011(4) 0.013(3) 0.008(3)
C7A 0.041(4) 0.026(4) 0.048(5) 0.014(4) 0.022(4) 0.012(3)
C21B 0.043(4) 0.043(5) 0.046(5) 0.019(4) 0.025(4) 0.012(4)
C11A 0.024(4) 0.035(4) 0.042(5) 0.010(4) 0.013(3) 0.007(3)
C16A 0.033(4) 0.039(4) 0.039(5) 0.008(4) 0.016(3) 0.015(3)
C6A 0.044(4) 0.046(5) 0.042(5) 0.024(4) 0.018(4) 0.017(4)
C7B 0.042(4) 0.035(4) 0.029(4) 0.008(3) 0.017(3) 0.011(3)
C8B 0.047(4) 0.042(4) 0.033(4) 0.019(4) 0.021(4) 0.022(4)
C22 0.057(5) 0.032(4) 0.048(5) 0.022(4) 0.024(4) 0.017(4)
C24 0.038(4) 0.038(4) 0.048(5) 0.014(4) 0.020(4) 0.008(3)
C61B 0.049(5) 0.039(5) 0.049(5) 0.013(4) 0.022(4) 0.013(4)
C8A 0.035(4) 0.043(5) 0.047(5) 0.015(4) 0.017(4) 0.013(3)
C14B 0.048(4) 0.041(5) 0.042(5) 0.018(4) 0.026(4) 0.017(4)
C10A 0.030(4) 0.031(4) 0.042(5) 0.009(4) 0.015(3) 0.006(3)
C61A 0.044(4) 0.041(5) 0.044(5) 0.019(4) 0.014(4) 0.012(4)
C14A 0.035(4) 0.042(5) 0.053(6) 0.009(4) 0.019(4) 0.016(4)
C13B 0.045(4) 0.050(5) 0.036(5) 0.023(4) 0.026(4) 0.025(4)
C17A 0.048(5) 0.024(4) 0.060(6) 0.010(4) 0.020(4) 0.012(3)
C23 0.046(4) 0.038(4) 0.052(5) 0.017(4) 0.024(4) 0.020(4)
C17B 0.041(4) 0.039(4) 0.032(4) 0.008(4) 0.014(3) 0.009(3)
C29B 0.055(5) 0.036(4) 0.040(5) 0.003(4) 0.024(4) 0.009(4)
C25B 0.046(4) 0.037(4) 0.046(5) 0.014(4) 0.028(4) 0.013(4)
C13A 0.034(4) 0.040(5) 0.062(6) 0.001(4) 0.021(4) 0.013(4)
C12 0.042(4) 0.033(4) 0.065(6) 0.024(4) 0.036(4) 0.015(3)
C21A 0.059(5) 0.036(4) 0.037(5) 0.011(4) 0.018(4) 0.012(4)
C15A 0.033(4) 0.030(4) 0.059(6) 0.008(4) 0.014(4) 0.007(3)
C23B 0.039(4) 0.048(5) 0.064(6) 0.023(4) 0.024(4) 0.015(4)
C29 0.063(5) 0.042(5) 0.056(6) 0.024(4) 0.018(5) 0.012(4)
C12A 0.029(4) 0.042(5) 0.036(5) 0.011(4) 0.014(3) 0.006(3)
C24B 0.050(4) 0.034(4) 0.061(5) 0.028(4) 0.029(4) 0.012(4)
C22B 0.046(5) 0.056(5) 0.062(6) 0.008(5) 0.034(4) 0.005(4)
C30B 0.064(5) 0.039(5) 0.059(6) 0.021(4) 0.036(5) 0.010(4)
C16 0.050(5) 0.039(5) 0.056(6) 0.024(4) 0.035(4) 0.017(4)
C17 0.063(5) 0.030(4) 0.046(5) 0.013(4) 0.008(4) 0.010(4)
C13 0.045(4) 0.044(5) 0.055(5) 0.026(4) 0.036(4) 0.016(4)
C29A 0.057(5) 0.028(4) 0.048(5) 0.006(4) 0.002(4) 0.012(4)
C28B 0.066(5) 0.062(6) 0.056(6) 0.028(5) 0.037(5) 0.031(4)
C18A 0.058(5) 0.041(5) 0.086(7) 0.029(5) 0.023(5) 0.017(4)
C25 0.046(5) 0.046(5) 0.074(6) 0.040(5) 0.031(4) 0.020(4)
C31B 0.060(5) 0.047(5) 0.065(6) 0.013(5) 0.024(5) 0.010(4)
C26 0.064(5) 0.042(5) 0.092(7) 0.038(5) 0.039(5) 0.023(4)
C25A 0.055(4) 0.064(4) 0.054(4) 0.004(4) 0.030(4) 0.021(4)
C24A 0.073(6) 0.052(6) 0.048(6) 0.001(5) 0.016(5) 0.014(5)
C22A 0.068(6) 0.051(5) 0.046(6) 0.014(4) -0.001(4) 0.021(5)
C42 0.051(5) 0.068(6) 0.061(6) 0.008(5) 0.029(5) 0.016(4)
C27 0.069(6) 0.054(6) 0.074(7) 0.041(5) 0.033(5) 0.025(4)
C40A 0.054(5) 0.051(5) 0.044(5) 0.015(4) 0.020(4) 0.004(4)
C20B 0.052(5) 0.079(7) 0.030(5) 0.009(5) 0.007(4) 0.006(5)
C26B 0.062(5) 0.072(6) 0.062(6) 0.024(5) 0.039(5) 0.015(5)
C19 0.090(7) 0.075(7) 0.056(6) 0.021(5) 0.040(5) 0.042(5)
C15 0.041(4) 0.054(5) 0.055(5) 0.031(4) 0.023(4) 0.028(4)
C31A 0.081(6) 0.052(6) 0.071(7) 0.036(5) 0.030(5) 0.022(5)
C23A 0.087(7) 0.054(6) 0.060(6) 0.017(5) 0.036(5) 0.004(5)
C40 0.054(5) 0.049(5) 0.057(6) 0.014(4) 0.027(4) 0.021(4)
C14 0.053(5) 0.045(5) 0.070(6) 0.035(5) 0.034(5) 0.027(4)
C43 0.059(6) 0.084(7) 0.068(7) 0.009(6) 0.035(5) 0.014(5)
C18B 0.080(6) 0.056(6) 0.045(6) -0.001(5) 0.024(5) 0.012(5)
C32B 0.079(6) 0.054(6) 0.068(6) 0.018(5) 0.046(5) 0.019(5)
C30 0.110(8) 0.053(6) 0.056(6) 0.021(5) 0.017(6) 0.036(6)
C40B 0.046(5) 0.088(7) 0.047(6) 0.009(5) 0.020(4) 0.022(5)
C18 0.059(6) 0.060(6) 0.057(6) 0.013(5) 0.013(5) 0.003(5)
C27B 0.074(6) 0.084(7) 0.081(7) 0.055(6) 0.056(6) 0.036(5)
C32A 0.069(6) 0.052(6) 0.086(7) 0.030(5) 0.018(5) 0.032(5)
C41A 0.057(5) 0.076(7) 0.104(8) 0.056(6) 0.033(5) 0.030(5)
C28 0.081(6) 0.070(6) 0.143(10) 0.075(7) 0.075(7) 0.053(5)
C41 0.112(8) 0.066(7) 0.078(8) 0.023(6) 0.039(7) 0.048(6)
C19B 0.076(6) 0.092(8) 0.036(5) 0.001(5) 0.027(5) -0.010(5)
C31 0.067(6) 0.070(7) 0.078(8) 0.031(6) 0.010(5) -0.004(5)
C32 0.095(7) 0.063(7) 0.070(7) 0.035(6) 0.005(6) 0.015(6)
C20A 0.127(9) 0.045(6) 0.092(8) 0.028(6) 0.061(7) 0.043(6)
C30A 0.099(7) 0.044(6) 0.069(7) 0.017(5) 0.015(6) 0.024(5)
C19A 0.058(6) 0.053(6) 0.128(10) 0.046(6) 0.042(6) 0.015(5)
C42A 0.062(6) 0.062(6) 0.089(8) 0.030(6) 0.031(5) 0.004(5)
C43A 0.074(6) 0.096(8) 0.078(8) 0.019(6) 0.045(6) 0.013(6)
C20 0.140(9) 0.035(5) 0.055(7) 0.001(5) 0.012(6) 0.020(6)
C61 0.089(7) 0.088(8) 0.090(8) 0.038(7) 0.052(7) 0.031(6)
C42B 0.073(7) 0.163(13) 0.164(13) 0.078(11) 0.074(8) 0.066(8)
C27A 0.065(5) 0.070(5) 0.051(5) 0.007(5) 0.028(4) 0.024(4)
C41B 0.085(7) 0.092(9) 0.109(10) 0.062(8) 0.022(7) 0.024(6)
C43B 0.113(10) 0.203(16) 0.054(8) -0.009(9) -0.005(7) 0.087(10)
C26A 0.058(5) 0.082(5) 0.058(5) -0.006(5) 0.037(4) 0.010(4)
C28A 0.073(5) 0.075(5) 0.059(5) 0.002(5) 0.025(4) 0.020(5)
C3 0.064(6) 0.073(6) 0.055(6) 0.002(6) 0.028(6) 0.020(6)
C4 0.060(5) 0.070(5) 0.055(5) 0.003(5) 0.030(5) 0.019(5)
C1C 0.067(6) 0.072(6) 0.056(6) 0.002(6) 0.028(6) 0.018(6)
C1D 0.060(6) 0.073(6) 0.056(6) 0.003(6) 0.031(6) 0.021(6)

loop_
_atom_type_symbol
_atom_type_description
_atom_type_scat_dispersion_real
_atom_type_scat_dispersion_imag
_atom_type_scat_source
C C 0.0033 0.0016 'International Tables Vol C Tables 4.2.6.8 and 6.1.1.4'
H H 0.0000 0.0000 'International Tables Vol C Tables 4.2.6.8 and 6.1.1.4'
Mo Mo -1.6832 0.6857 'International Tables Vol C Tables 4.2.6.8 and 6.1.1.4'
N N 0.0061 0.0033 'International Tables Vol C Tables 4.2.6.8 and 6.1.1.4'
O O 0.0106 0.0060 'International Tables Vol C Tables 4.2.6.8 and 6.1.1.4'
S S 0.1246 0.1234 'International Tables Vol C Tables 4.2.6.8 and 6.1.1.4'

loop_
_geom_angle_atom_site_label_1
_geom_angle_atom_site_label_2
_geom_angle_atom_site_label_3
_geom_angle
_geom_angle_site_symmetry_1
_geom_angle_site_symmetry_3
_geom_angle_publ_flag
O1B Mo1B S40B 99.03(13) . . ?
O1B Mo1B C1B 77.6(2) . . ?
O2B Mo1B S40B 95.20(14) . . ?
O2B Mo1B O1B 146.18(19) . . ?
O2B Mo1B C1B 78.7(2) . . ?
N10B Mo1B S40B 100.4(2) . . ?
N10B Mo1B O1B 104.2(3) . . ?
N10B Mo1B O2B 103.1(3) . . ?
N10B Mo1B C1B 99.1(2) . . ?
C1B Mo1B S40B 160.43(17) . . ?
O2A Mo1A S40A 96.73(15) . . ?
O2A Mo1A C1A 78.2(2) . . ?
O1A Mo1A S40A 97.66(16) . . ?
O1A Mo1A O2A 148.0(2) . . ?
O1A Mo1A C1A 76.9(2) . . ?
N10A Mo1A S40A 101.2(2) . . ?
N10A Mo1A O2A 101.6(3) . . ?
N10A Mo1A O1A 103.4(2) . . ?
N10A Mo1A C1A 103.4(3) . . ?
C1A Mo1A S40A 155.46(18) . . ?
O1 Mo1 S40 98.43(14) . . ?
O1 Mo1 O2 141.53(19) . . ?
O1 Mo1 C1 77.5(2) . . ?
O2 Mo1 S40 98.48(15) . . ?
O2 Mo1 C1 78.1(2) . . ?
N10 Mo1 S40 96.7(2) . . ?
N10 Mo1 O1 106.1(3) . . ?
N10 Mo1 O2 105.9(3) . . ?
N10 Mo1 C1 96.7(3) . . ?
C1 Mo1 S40 166.6(2) . . ?
C40 S40 Mo1 112.2(3) . . ?
C40B S40B Mo1B 105.6(3) . . ?
C40A S40A Mo1A 106.1(3) . . ?
C10B O1B Mo1B 135.5(4) . . ?
C16B O2B Mo1B 138.5(4) . . ?
C16A O2A Mo1A 134.5(4) . . ?
C10 O1 Mo1 135.5(4) . . ?
C10A O1A Mo1A 147.1(5) . . ?
C16 O2 Mo1 139.9(5) . . ?
N2B N1B C1B 114.0(6) . . ?
N2B N1B C11B 119.6(5) . . ?
C1B N1B C11B 126.0(5) . . ?
N2B N3B C2B 113.4(5) . . ?
N2B N3B C61B 116.6(5) . . ?
C2B N3B C61B 130.0(6) . . ?
N2A N1A C1A 113.5(6) . . ?
N2A N1A C11A 118.5(6) . . ?
C1A N1A C11A 127.9(6) . . ?
N3A N2A N1A 103.3(5) . . ?
N3B N2B N1B 103.9(5) . . ?
N2A N3A C2A 112.7(6) . . ?
N2A N3A C61A 114.1(6) . . ?
C2A N3A C61A 133.1(6) . . ?
N2 N1 C11 122.1(6) . . ?
N2 N1 C1 111.0(6) . . ?
C1 N1 C11 126.8(6) . . ?
N2 N3 C2 112.6(6) . . ?
N2 N3 C61 112.6(7) . . ?
C2 N3 C61 134.5(8) . . ?
N3 N2 N1 105.5(6) . . ?
N3A C2A C1A 106.6(6) . . ?
N3A C2A C5A 126.0(6) . . ?
C1A C2A C5A 127.2(7) . . ?
N1B C1B Mo1B 128.3(5) . . ?
N1B C1B C2B 103.6(5) . . ?
C2B C1B Mo1B 127.5(5) . . ?
C9 C8 H8 117.8 . . ?
C9 C8 C7 124.5(7) . . ?
C7 C8 H8 117.8 . . ?
O1 C10 C5 119.9(6) . . ?
O1 C10 C9 119.8(6) . . ?
C9 C10 C5 120.2(7) . . ?
C10 C5 C2 118.2(6) . . ?
C10 C5 C6 120.2(7) . . ?
C6 C5 C2 121.6(6) . . ?
N1A C1A Mo1A 126.1(5) . . ?
N1A C1A C2A 104.0(6) . . ?
C2A C1A Mo1A 130.0(5) . . ?
C12B C11B N1B 119.2(6) . . ?
C16B C11B N1B 119.1(6) . . ?
C16B C11B C12B 121.5(7) . . ?
N3 C2 C5 127.5(7) . . ?
N3 C2 C1 106.9(6) . . ?
C1 C2 C5 125.6(6) . . ?
N3B C2B C1B 105.1(6) . . ?
N3B C2B C5B 129.2(6) . . ?
C1B C2B C5B 125.5(6) . . ?
C22 C21 C9 113.0(6) . . ?
C22 C21 C24 106.8(5) . . ?
C22 C21 C23 109.9(6) . . ?
C24 C21 C9 109.7(6) . . ?
C23 C21 C9 108.4(5) . . ?
C23 C21 C24 109.1(6) . . ?
C5B C6B H6B 119.3 . . ?
C5B C6B C7B 121.4(6) . . ?
C7B C6B H6B 119.3 . . ?
C8 C9 C21 119.4(6) . . ?
C10 C9 C8 117.6(6) . . ?
C10 C9 C21 123.0(6) . . ?
C11B C12B H12B 120.3 . . ?
C13B C12B C11B 119.4(6) . . ?
C13B C12B H12B 120.3 . . ?
C6A C5A C2A 125.7(7) . . ?
C6A C5A C10A 116.8(7) . . ?
C10A C5A C2A 117.4(6) . . ?
C6B C5B C2B 122.7(6) . . ?
C6B C5B C10B 119.5(7) . . ?
C10B C5B C2B 117.8(6) . . ?
O1B C10B C5B 119.2(6) . . ?
O1B C10B C9B 120.2(6) . . ?
C9B C10B C5B 120.7(6) . . ?
C8 C7 C17 120.9(7) . . ?
C6 C7 C8 116.0(7) . . ?
C6 C7 C17 123.1(7) . . ?
C16B C15B C29B 120.9(6) . . ?
C14B C15B C16B 118.3(6) . . ?
C14B C15B C29B 120.8(7) . . ?
C12 C11 N1 119.2(7) . . ?
C16 C11 N1 118.4(6) . . ?
C16 C11 C12 122.4(7) . . ?
C10B C9B C21B 122.0(6) . . ?
C10B C9B C8B 117.4(6) . . ?
C8B C9B C21B 120.5(6) . . ?
O2B C16B C11B 120.5(7) . . ?
O2B C16B C15B 120.9(6) . . ?
C11B C16B C15B 118.6(7) . . ?
N1 C1 Mo1 128.6(6) . . ?
N1 C1 C2 104.1(6) . . ?
C2 C1 Mo1 127.3(5) . . ?
C5 C6 H6 119.3 . . ?
C7 C6 C5 121.4(7) . . ?
C7 C6 H6 119.3 . . ?
C8A C9A C10A 116.7(7) . . ?
C8A C9A C21A 122.3(7) . . ?
C10A C9A C21A 121.0(6) . . ?
C6A C7A C17A 120.3(7) . . ?
C8A C7A C6A 118.3(7) . . ?
C8A C7A C17A 121.2(7) . . ?
C23B C21B C9B 107.7(6) . . ?
C24B C21B C9B 111.2(6) . . ?
C24B C21B C23B 110.3(6) . . ?
C22B C21B C9B 111.3(6) . . ?
C22B C21B C23B 108.0(6) . . ?
C22B C21B C24B 108.2(6) . . ?
C16A C11A N1A 117.6(7) . . ?
C12A C11A N1A 119.8(7) . . ?
C12A C11A C16A 122.5(7) . . ?
O2A C16A C11A 120.1(7) . . ?
O2A C16A C15A 121.3(7) . . ?
C11A C16A C15A 118.6(7) . . ?
C5A C6A H6A 118.7 . . ?
C7A C6A C5A 122.6(7) . . ?
C7A C6A H6A 118.7 . . ?
C6B C7B C8B 117.2(6) . . ?
C6B C7B C17B 119.1(6) . . ?
C8B C7B C17B 123.7(7) . . ?
C9B C8B C7B 123.8(7) . . ?
C9B C8B H8B 118.1 . . ?
C7B C8B H8B 118.1 . . ?
C21 C22 H22G 109.5 . . ?
C21 C22 H22H 109.5 . . ?
C21 C22 H22I 109.5 . . ?
H22G C22 H22H 109.5 . . ?
H22G C22 H22I 109.5 . . ?
H22H C22 H22I 109.5 . . ?
C21 C24 H24G 109.5 . . ?
C21 C24 H24H 109.5 . . ?
C21 C24 H24I 109.5 . . ?
H24G C24 H24H 109.5 . . ?
H24G C24 H24I 109.5 . . ?
H24H C24 H24I 109.5 . . ?
N3B C61B H61D 109.5 . . ?
N3B C61B H61E 109.5 . . ?
N3B C61B H61F 109.5 . . ?
H61D C61B H61E 109.5 . . ?
H61D C61B H61F 109.5 . . ?
H61E C61B H61F 109.5 . . ?
C9A C8A H8A 118.3 . . ?
C7A C8A C9A 123.4(7) . . ?
C7A C8A H8A 118.3 . . ?
C15B C14B H14B 118.0 . . ?
C13B C14B C15B 124.1(7) . . ?
C13B C14B H14B 118.0 . . ?
O1A C10A C5A 119.5(6) . . ?
O1A C10A C9A 118.3(7) . . ?
C5A C10A C9A 122.2(7) . . ?
N3A C61A H61A 109.5 . . ?
N3A C61A H61B 109.5 . . ?
N3A C61A H61C 109.5 . . ?
H61A C61A H61B 109.5 . . ?
H61A C61A H61C 109.5 . . ?
H61B C61A H61C 109.5 . . ?
C13A C14A H14A 118.3 . . ?
C13A C14A C15A 123.4(7) . . ?
C15A C14A H14A 118.3 . . ?
C12B C13B C25B 121.7(6) . . ?
C14B C13B C12B 117.9(6) . . ?
C14B C13B C25B 120.4(7) . . ?
C18A C17A C7A 111.8(6) . . ?
C20A C17A C7A 111.6(7) . . ?
C20A C17A C18A 108.9(7) . . ?
C20A C17A C19A 109.0(7) . . ?
C19A C17A C7A 108.6(6) . . ?
C19A C17A C18A 106.7(7) . . ?
C21 C23 H23G 109.5 . . ?
C21 C23 H23H 109.5 . . ?
C21 C23 H23I 109.5 . . ?
H23G C23 H23H 109.5 . . ?
H23G C23 H23I 109.5 . . ?
H23H C23 H23I 109.5 . . ?
C7B C17B C20B 108.4(6) . . ?
C7B C17B C18B 109.8(6) . . ?
C7B C17B C19B 112.3(6) . . ?
C18B C17B C20B 110.5(6) . . ?
C18B C17B C19B 108.5(7) . . ?
C19B C17B C20B 107.3(7) . . ?
C15B C29B C30B 110.3(6) . . ?
C15B C29B C31B 110.2(6) . . ?
C31B C29B C30B 109.3(6) . . ?
C32B C29B C15B 111.4(6) . . ?
C32B C29B C30B 106.7(7) . . ?
C32B C29B C31B 108.9(7) . . ?
C13B C25B C28B 107.9(6) . . ?
C13B C25B C26B 112.1(6) . . ?
C13B C25B C27B 110.4(6) . . ?
C28B C25B C26B 107.4(6) . . ?
C28B C25B C27B 110.5(7) . . ?
C27B C25B C26B 108.5(6) . . ?
C14A C13A C25A 119.8(8) . . ?
C14A C13A C4 122.1(12) . . ?
C12A C13A C14A 118.8(8) . . ?
C12A C13A C25A 121.3(9) . . ?
C12A C13A C4 119.1(13) . . ?
C11 C12 H12 119.9 . . ?
C13 C12 C11 120.1(7) . . ?
C13 C12 H12 119.9 . . ?
C9A C21A C24A 111.6(6) . . ?
C9A C21A C22A 108.9(7) . . ?
C9A C21A C23A 112.0(6) . . ?
C22A C21A C24A 107.5(6) . . ?
C23A C21A C24A 106.3(7) . . ?
C23A C21A C22A 110.4(7) . . ?
C16A C15A C14A 116.8(7) . . ?
C16A C15A C29A 121.2(8) . . ?
C14A C15A C29A 122.0(7) . . ?
C21B C23B H23D 109.5 . . ?
C21B C23B H23E 109.5 . . ?
C21B C23B H23F 109.5 . . ?
H23D C23B H23E 109.5 . . ?
H23D C23B H23F 109.5 . . ?
H23E C23B H23F 109.5 . . ?
C15 C29 C31 109.3(7) . . ?
C30 C29 C15 109.1(7) . . ?
C30 C29 C31 110.6(8) . . ?
C32 C29 C15 110.8(7) . . ?
C32 C29 C30 107.9(8) . . ?
C32 C29 C31 109.1(8) . . ?
C11A C12A C13A 119.8(7) . . ?
C11A C12A H12A 120.1 . . ?
C13A C12A H12A 120.1 . . ?
C21B C24B H24D 109.5 . . ?
C21B C24B H24E 109.5 . . ?
C21B C24B H24F 109.5 . . ?
H24D C24B H24E 109.5 . . ?
H24D C24B H24F 109.5 . . ?
H24E C24B H24F 109.5 . . ?
C21B C22B H22D 109.5 . . ?
C21B C22B H22E 109.5 . . ?
C21B C22B H22F 109.5 . . ?
H22D C22B H22E 109.5 . . ?
H22D C22B H22F 109.5 . . ?
H22E C22B H22F 109.5 . . ?
C29B C30B H30D 109.5 . . ?
C29B C30B H30E 109.5 . . ?
C29B C30B H30F 109.5 . . ?
H30D C30B H30E 109.5 . . ?
H30D C30B H30F 109.5 . . ?
H30E C30B H30F 109.5 . . ?
O2 C16 C11 121.6(7) . . ?
O2 C16 C15 120.4(7) . . ?
C11 C16 C15 118.0(7) . . ?
C7 C17 C19 110.3(7) . . ?
C7 C17 C18 107.9(7) . . ?
C7 C17 C20 111.7(7) . . ?
C19 C17 C18 110.5(7) . . ?
C20 C17 C19 108.3(8) . . ?
C20 C17 C18 108.2(7) . . ?
C12 C13 C25 121.9(7) . . ?
C12 C13 C14 117.7(7) . . ?
C14 C13 C25 120.3(7) . . ?
C15A C29A C31A 111.7(7) . . ?
C15A C29A C32A 110.5(6) . . ?
C15A C29A C30A 111.5(8) . . ?
C31A C29A C32A 109.1(8) . . ?
C31A C29A C30A 106.7(7) . . ?
C32A C29A C30A 107.1(7) . . ?
C25B C28B H28D 109.5 . . ?
C25B C28B H28E 109.5 . . ?
C25B C28B H28F 109.5 . . ?
H28D C28B H28E 109.5 . . ?
H28D C28B H28F 109.5 . . ?
H28E C28B H28F 109.5 . . ?
C17A C18A H18A 109.5 . . ?
C17A C18A H18B 109.5 . . ?
C17A C18A H18C 109.5 . . ?
H18A C18A H18B 109.5 . . ?
H18A C18A H18C 109.5 . . ?
H18B C18A H18C 109.5 . . ?
C13 C25 C27 109.3(7) . . ?
C26 C25 C13 111.9(7) . . ?
C26 C25 C27 108.0(6) . . ?
C28 C25 C13 108.0(6) . . ?
C28 C25 C26 110.2(8) . . ?
C28 C25 C27 109.3(7) . . ?
C29B C31B H31D 109.5 . . ?
C29B C31B H31E 109.5 . . ?
C29B C31B H31F 109.5 . . ?
H31D C31B H31E 109.5 . . ?
H31D C31B H31F 109.5 . . ?
H31E C31B H31F 109.5 . . ?
C25 C26 H26G 109.5 . . ?
C25 C26 H26H 109.5 . . ?
C25 C26 H26I 109.5 . . ?
H26G C26 H26H 109.5 . . ?
H26G C26 H26I 109.5 . . ?
H26H C26 H26I 109.5 . . ?
C27A C25A C13A 108.7(8) . . ?
C27A C25A C26A 111.7(11) . . ?
C27A C25A C28A 109.6(10) . . ?
C26A C25A C13A 107.0(8) . . ?
C28A C25A C13A 112.2(9) . . ?
C28A C25A C26A 107.7(10) . . ?
C21A C24A H24A 109.5 . . ?
C21A C24A H24B 109.5 . . ?
C21A C24A H24C 109.5 . . ?
H24A C24A H24B 109.5 . . ?
H24A C24A H24C 109.5 . . ?
H24B C24A H24C 109.5 . . ?
C21A C22A H22A 109.5 . . ?
C21A C22A H22B 109.5 . . ?
C21A C22A H22C 109.5 . . ?
H22A C22A H22B 109.5 . . ?
H22A C22A H22C 109.5 . . ?
H22B C22A H22C 109.5 . . ?
H42G C42 H42H 109.5 . . ?
H42G C42 H42I 109.5 . . ?
H42H C42 H42I 109.5 . . ?
C40 C42 H42G 109.5 . . ?
C40 C42 H42H 109.5 . . ?
C40 C42 H42I 109.5 . . ?
C25 C27 H27G 109.5 . . ?
C25 C27 H27H 109.5 . . ?
C25 C27 H27I 109.5 . . ?
H27G C27 H27H 109.5 . . ?
H27G C27 H27I 109.5 . . ?
H27H C27 H27I 109.5 . . ?
C41A C40A S40A 111.9(6) . . ?
C42A C40A S40A 108.1(6) . . ?
C42A C40A C41A 109.7(7) . . ?
C43A C40A S40A 106.2(6) . . ?
C43A C40A C41A 112.6(8) . . ?
C43A C40A C42A 108.1(7) . . ?
C17B C20B H20D 109.5 . . ?
C17B C20B H20E 109.5 . . ?
C17B C20B H20F 109.5 . . ?
H20D C20B H20E 109.5 . . ?
H20D C20B H20F 109.5 . . ?
H20E C20B H20F 109.5 . . ?
C25B C26B H26D 109.5 . . ?
C25B C26B H26E 109.5 . . ?
C25B C26B H26F 109.5 . . ?
H26D C26B H26E 109.5 . . ?
H26D C26B H26F 109.5 . . ?
H26E C26B H26F 109.5 . . ?
C17 C19 H19G 109.5 . . ?
C17 C19 H19H 109.5 . . ?
C17 C19 H19I 109.5 . . ?
H19G C19 H19H 109.5 . . ?
H19G C19 H19I 109.5 . . ?
H19H C19 H19I 109.5 . . ?
C16 C15 C29 120.6(7) . . ?
C14 C15 C29 122.4(7) . . ?
C14 C15 C16 117.0(7) . . ?
C29A C31A H31A 109.5 . . ?
C29A C31A H31B 109.5 . . ?
C29A C31A H31C 109.5 . . ?
H31A C31A H31B 109.5 . . ?
H31A C31A H31C 109.5 . . ?
H31B C31A H31C 109.5 . . ?
C21A C23A H23A 109.5 . . ?
C21A C23A H23B 109.5 . . ?
C21A C23A H23C 109.5 . . ?
H23A C23A H23B 109.5 . . ?
H23A C23A H23C 109.5 . . ?
H23B C23A H23C 109.5 . . ?
C42 C40 S40 107.6(6) . . ?
C42 C40 C43 111.0(7) . . ?
C43 C40 S40 110.2(6) . . ?
C41 C40 S40 107.3(6) . . ?
C41 C40 C42 109.2(7) . . ?
C41 C40 C43 111.3(8) . . ?
C13 C14 C15 124.7(8) . . ?
C13 C14 H14 117.6 . . ?
C15 C14 H14 117.6 . . ?
C40 C43 H43G 109.5 . . ?
C40 C43 H43H 109.5 . . ?
C40 C43 H43I 109.5 . . ?
H43G C43 H43H 109.5 . . ?
H43G C43 H43I 109.5 . . ?
H43H C43 H43I 109.5 . . ?
C17B C18B H18D 109.5 . . ?
C17B C18B H18E 109.5 . . ?
C17B C18B H18F 109.5 . . ?
H18D C18B H18E 109.5 . . ?
H18D C18B H18F 109.5 . . ?
H18E C18B H18F 109.5 . . ?
C29B C32B H32D 109.5 . . ?
C29B C32B H32E 109.5 . . ?
C29B C32B H32F 109.5 . . ?
H32D C32B H32E 109.5 . . ?
H32D C32B H32F 109.5 . . ?
H32E C32B H32F 109.5 . . ?
C29 C30 H30G 109.5 . . ?
C29 C30 H30H 109.5 . . ?
C29 C30 H30I 109.5 . . ?
H30G C30 H30H 109.5 . . ?
H30G C30 H30I 109.5 . . ?
H30H C30 H30I 109.5 . . ?
C42B C40B S40B 106.6(7) . . ?
C42B C40B C43B 110.3(9) . . ?
C41B C40B S40B 112.1(6) . . ?
C41B C40B C42B 109.9(9) . . ?
C41B C40B C43B 107.9(10) . . ?
C43B C40B S40B 110.1(7) . . ?
C17 C18 H18G 109.5 . . ?
C17 C18 H18H 109.5 . . ?
C17 C18 H18I 109.5 . . ?
H18G C18 H18H 109.5 . . ?
H18G C18 H18I 109.5 . . ?
H18H C18 H18I 109.5 . . ?
C25B C27B H27D 109.5 . . ?
C25B C27B H27E 109.5 . . ?
C25B C27B H27F 109.5 . . ?
H27D C27B H27E 109.5 . . ?
H27D C27B H27F 109.5 . . ?
H27E C27B H27F 109.5 . . ?
C29A C32A H32A 109.5 . . ?
C29A C32A H32B 109.5 . . ?
C29A C32A H32C 109.5 . . ?
H32A C32A H32B 109.5 . . ?
H32A C32A H32C 109.5 . . ?
H32B C32A H32C 109.5 . . ?
C40A C41A H41A 109.5 . . ?
C40A C41A H41B 109.5 . . ?
C40A C41A H41C 109.5 . . ?
H41A C41A H41B 109.5 . . ?
H41A C41A H41C 109.5 . . ?
H41B C41A H41C 109.5 . . ?
C25 C28 H28G 109.5 . . ?
C25 C28 H28H 109.5 . . ?
C25 C28 H28I 109.5 . . ?
H28G C28 H28H 109.5 . . ?
H28G C28 H28I 109.5 . . ?
H28H C28 H28I 109.5 . . ?
C40 C41 H41G 109.5 . . ?
C40 C41 H41H 109.5 . . ?
C40 C41 H41I 109.5 . . ?
H41G C41 H41H 109.5 . . ?
H41G C41 H41I 109.5 . . ?
H41H C41 H41I 109.5 . . ?
C17B C19B H19D 109.5 . . ?
C17B C19B H19E 109.5 . . ?
C17B C19B H19F 109.5 . . ?
H19D C19B H19E 109.5 . . ?
H19D C19B H19F 109.5 . . ?
H19E C19B H19F 109.5 . . ?
C29 C31 H31G 109.5 . . ?
C29 C31 H31H 109.5 . . ?
C29 C31 H31I 109.5 . . ?
H31G C31 H31H 109.5 . . ?
H31G C31 H31I 109.5 . . ?
H31H C31 H31I 109.5 . . ?
C29 C32 H32G 109.5 . . ?
C29 C32 H32H 109.5 . . ?
C29 C32 H32I 109.5 . . ?
H32G C32 H32H 109.5 . . ?
H32G C32 H32I 109.5 . . ?
H32H C32 H32I 109.5 . . ?
C17A C20A H20A 109.5 . . ?
C17A C20A H20B 109.5 . . ?
C17A C20A H20C 109.5 . . ?
H20A C20A H20B 109.5 . . ?
H20A C20A H20C 109.5 . . ?
H20B C20A H20C 109.5 . . ?
C29A C30A H30A 109.5 . . ?
C29A C30A H30B 109.5 . . ?
C29A C30A H30C 109.5 . . ?
H30A C30A H30B 109.5 . . ?
H30A C30A H30C 109.5 . . ?
H30B C30A H30C 109.5 . . ?
C17A C19A H19A 109.5 . . ?
C17A C19A H19B 109.5 . . ?
C17A C19A H19C 109.5 . . ?
H19A C19A H19B 109.5 . . ?
H19A C19A H19C 109.5 . . ?
H19B C19A H19C 109.5 . . ?
C40A C42A H42A 109.5 . . ?
C40A C42A H42B 109.5 . . ?
C40A C42A H42C 109.5 . . ?
H42A C42A H42B 109.5 . . ?
H42A C42A H42C 109.5 . . ?
H42B C42A H42C 109.5 . . ?
C40A C43A H43A 109.5 . . ?
C40A C43A H43B 109.5 . . ?
C40A C43A H43C 109.5 . . ?
H43A C43A H43B 109.5 . . ?
H43A C43A H43C 109.5 . . ?
H43B C43A H43C 109.5 . . ?
C17 C20 H20G 109.5 . . ?
C17 C20 H20H 109.5 . . ?
C17 C20 H20I 109.5 . . ?
H20G C20 H20H 109.5 . . ?
H20G C20 H20I 109.5 . . ?
H20H C20 H20I 109.5 . . ?
N3 C61 H61G 109.5 . . ?
N3 C61 H61H 109.5 . . ?
N3 C61 H61I 109.5 . . ?
H61G C61 H61H 109.5 . . ?
H61G C61 H61I 109.5 . . ?
H61H C61 H61I 109.5 . . ?
C40B C42B H42D 109.5 . . ?
C40B C42B H42E 109.5 . . ?
C40B C42B H42F 109.5 . . ?
H42D C42B H42E 109.5 . . ?
H42D C42B H42F 109.5 . . ?
H42E C42B H42F 109.5 . . ?
C25A C27A H27A 109.5 . . ?
C25A C27A H27B 109.5 . . ?
C25A C27A H27C 109.5 . . ?
H27A C27A H27B 109.5 . . ?
H27A C27A H27C 109.5 . . ?
H27B C27A H27C 109.5 . . ?
C40B C41B H41D 109.5 . . ?
C40B C41B H41E 109.5 . . ?
C40B C41B H41F 109.5 . . ?
H41D C41B H41E 109.5 . . ?
H41D C41B H41F 109.5 . . ?
H41E C41B H41F 109.5 . . ?
C40B C43B H43D 109.5 . . ?
C40B C43B H43E 109.5 . . ?
C40B C43B H43F 109.5 . . ?
H43D C43B H43E 109.5 . . ?
H43D C43B H43F 109.5 . . ?
H43E C43B H43F 109.5 . . ?
C25A C26A H26A 109.5 . . ?
C25A C26A H26B 109.5 . . ?
C25A C26A H26C 109.5 . . ?
H26A C26A H26B 109.5 . . ?
H26A C26A H26C 109.5 . . ?
H26B C26A H26C 109.5 . . ?
C25A C28A H28A 109.5 . . ?
C25A C28A H28B 109.5 . . ?
C25A C28A H28C 109.5 . . ?
H28A C28A H28B 109.5 . . ?
H28A C28A H28C 109.5 . . ?
H28B C28A H28C 109.5 . . ?
H3A C3 H3B 109.5 . . ?
H3A C3 H3C 109.5 . . ?
H3B C3 H3C 109.5 . . ?
C4 C3 H3A 109.5 . . ?
C4 C3 H3B 109.5 . . ?
C4 C3 H3C 109.5 . . ?
C13A C4 C1C 111.2(19) . . ?
C3 C4 C13A 108.5(18) . . ?
C3 C4 C1C 113(2) . . ?
C3 C4 C1D 107(2) . . ?
C1D C4 C13A 108.9(19) . . ?
C1D C4 C1C 108(2) . . ?
C4 C1C H1CA 109.5 . . ?
C4 C1C H1CB 109.5 . . ?
C4 C1C H1CC 109.5 . . ?
H1CA C1C H1CB 109.5 . . ?
H1CA C1C H1CC 109.5 . . ?
H1CB C1C H1CC 109.5 . . ?
C4 C1D H1DA 109.5 . . ?
C4 C1D H1DB 109.5 . . ?
C4 C1D H1DC 109.5 . . ?
H1DA C1D H1DB 109.5 . . ?
H1DA C1D H1DC 109.5 . . ?
H1DB C1D H1DC 109.5 . . ?

loop_
_geom_bond_atom_site_label_1
_geom_bond_atom_site_label_2
_geom_bond_distance
_geom_bond_site_symmetry_2
_geom_bond_publ_flag
Mo1B S40B 2.3550(19) . ?
Mo1B O1B 1.970(5) . ?
Mo1B O2B 1.965(5) . ?
Mo1B N10B 1.643(6) . ?
Mo1B C1B 2.177(6) . ?
Mo1A S40A 2.358(2) . ?
Mo1A O2A 1.980(5) . ?
Mo1A O1A 1.927(5) . ?
Mo1A N10A 1.657(5) . ?
Mo1A C1A 2.177(7) . ?
Mo1 S40 2.360(2) . ?
Mo1 O1 1.958(4) . ?
Mo1 O2 1.970(5) . ?
Mo1 N10 1.654(6) . ?
Mo1 C1 2.179(7) . ?
S40 C40 1.823(8) . ?
S40B C40B 1.853(10) . ?
S40A C40A 1.855(8) . ?
O1B C10B 1.357(8) . ?
O2B C16B 1.346(8) . ?
O2A C16A 1.334(8) . ?
O1 C10 1.356(8) . ?
O1A C10A 1.351(8) . ?
O2 C16 1.335(8) . ?
N1B N2B 1.327(7) . ?
N1B C1B 1.378(8) . ?
N1B C11B 1.426(8) . ?
N3B N2B 1.308(8) . ?
N3B C2B 1.381(8) . ?
N3B C61B 1.452(8) . ?
N1A N2A 1.342(7) . ?
N1A C1A 1.359(9) . ?
N1A C11A 1.429(9) . ?
N2A N3A 1.326(8) . ?
N3A C2A 1.351(9) . ?
N3A C61A 1.465(9) . ?
N1 N2 1.351(8) . ?
N1 C11 1.439(9) . ?
N1 C1 1.373(9) . ?
N3 N2 1.293(9) . ?
N3 C2 1.344(8) . ?
N3 C61 1.431(11) . ?
C2A C1A 1.377(9) . ?
C2A C5A 1.453(10) . ?
C1B C2B 1.390(9) . ?
C8 H8 0.9500 . ?
C8 C9 1.387(10) . ?
C8 C7 1.412(9) . ?
C10 C5 1.402(9) . ?
C10 C9 1.386(9) . ?
C5 C2 1.453(9) . ?
C5 C6 1.402(10) . ?
C11B C12B 1.404(9) . ?
C11B C16B 1.392(9) . ?
C2 C1 1.379(10) . ?
C2B C5B 1.438(9) . ?
C21 C9 1.554(9) . ?
C21 C22 1.517(10) . ?
C21 C24 1.545(9) . ?
C21 C23 1.532(10) . ?
C6B H6B 0.9500 . ?
C6B C5B 1.388(9) . ?
C6B C7B 1.390(9) . ?
C12B H12B 0.9500 . ?
C12B C13B 1.398(10) . ?
C5A C6A 1.402(9) . ?
C5A C10A 1.407(10) . ?
C5B C10B 1.413(9) . ?
C10B C9B 1.388(9) . ?
C7 C6 1.385(10) . ?
C7 C17 1.517(11) . ?
C15B C16B 1.405(10) . ?
C15B C14B 1.381(9) . ?
C15B C29B 1.546(9) . ?
C11 C12 1.407(9) . ?
C11 C16 1.384(10) . ?
C9B C21B 1.548(9) . ?
C9B C8B 1.393(9) . ?
C6 H6 0.9500 . ?
C9A C8A 1.406(10) . ?
C9A C10A 1.414(10) . ?
C9A C21A 1.519(10) . ?
C7A C6A 1.396(10) . ?
C7A C8A 1.356(10) . ?
C7A C17A 1.540(9) . ?
C21B C23B 1.546(10) . ?
C21B C24B 1.544(10) . ?
C21B C22B 1.528(10) . ?
C11A C16A 1.413(10) . ?
C11A C12A 1.380(10) . ?
C16A C15A 1.420(10) . ?
C6A H6A 0.9500 . ?
C7B C8B 1.393(9) . ?
C7B C17B 1.520(9) . ?
C8B H8B 0.9500 . ?
C22 H22G 0.9800 . ?
C22 H22H 0.9800 . ?
C22 H22I 0.9800 . ?
C24 H24G 0.9800 . ?
C24 H24H 0.9800 . ?
C24 H24I 0.9800 . ?
C61B H61D 0.9800 . ?
C61B H61E 0.9800 . ?
C61B H61F 0.9800 . ?
C8A H8A 0.9500 . ?
C14B H14B 0.9500 . ?
C14B C13B 1.371(9) . ?
C61A H61A 0.9800 . ?
C61A H61B 0.9800 . ?
C61A H61C 0.9800 . ?
C14A H14A 0.9500 . ?
C14A C13A 1.387(11) . ?
C14A C15A 1.421(11) . ?
C13B C25B 1.519(9) . ?
C17A C18A 1.535(11) . ?
C17A C20A 1.524(12) . ?
C17A C19A 1.533(11) . ?
C23 H23G 0.9800 . ?
C23 H23H 0.9800 . ?
C23 H23I 0.9800 . ?
C17B C20B 1.550(10) . ?
C17B C18B 1.523(11) . ?
C17B C19B 1.526(11) . ?
C29B C30B 1.550(10) . ?
C29B C31B 1.547(11) . ?
C29B C32B 1.530(11) . ?
C25B C28B 1.526(10) . ?
C25B C26B 1.548(10) . ?
C25B C27B 1.532(11) . ?
C13A C12A 1.384(10) . ?
C13A C25A 1.536(12) . ?
C13A C4 1.538(19) . ?
C12 H12 0.9500 . ?
C12 C13 1.367(10) . ?
C21A C24A 1.561(10) . ?
C21A C22A 1.552(11) . ?
C21A C23A 1.539(11) . ?
C15A C29A 1.515(11) . ?
C23B H23D 0.9800 . ?
C23B H23E 0.9800 . ?
C23B H23F 0.9800 . ?
C29 C15 1.552(11) . ?
C29 C30 1.521(12) . ?
C29 C31 1.555(12) . ?
C29 C32 1.515(11) . ?
C12A H12A 0.9500 . ?
C24B H24D 0.9800 . ?
C24B H24E 0.9800 . ?
C24B H24F 0.9800 . ?
C22B H22D 0.9800 . ?
C22B H22E 0.9800 . ?
C22B H22F 0.9800 . ?
C30B H30D 0.9800 . ?
C30B H30E 0.9800 . ?
C30B H30F 0.9800 . ?
C16 C15 1.433(10) . ?
C17 C19 1.527(12) . ?
C17 C18 1.555(11) . ?
C17 C20 1.526(11) . ?
C13 C25 1.534(10) . ?
C13 C14 1.383(10) . ?
C29A C31A 1.527(12) . ?
C29A C32A 1.535(11) . ?
C29A C30A 1.551(11) . ?
C28B H28D 0.9800 . ?
C28B H28E 0.9800 . ?
C28B H28F 0.9800 . ?
C18A H18A 0.9800 . ?
C18A H18B 0.9800 . ?
C18A H18C 0.9800 . ?
C25 C26 1.531(11) . ?
C25 C27 1.535(12) . ?
C25 C28 1.517(11) . ?
C31B H31D 0.9800 . ?
C31B H31E 0.9800 . ?
C31B H31F 0.9800 . ?
C26 H26G 0.9800 . ?
C26 H26H 0.9800 . ?
C26 H26I 0.9800 . ?
C25A C27A 1.512(14) . ?
C25A C26A 1.535(14) . ?
C25A C28A 1.531(15) . ?
C24A H24A 0.9800 . ?
C24A H24B 0.9800 . ?
C24A H24C 0.9800 . ?
C22A H22A 0.9800 . ?
C22A H22B 0.9800 . ?
C22A H22C 0.9800 . ?
C42 H42G 0.9800 . ?
C42 H42H 0.9800 . ?
C42 H42I 0.9800 . ?
C42 C40 1.538(11) . ?
C27 H27G 0.9800 . ?
C27 H27H 0.9800 . ?
C27 H27I 0.9800 . ?
C40A C41A 1.524(11) . ?
C40A C42A 1.524(11) . ?
C40A C43A 1.520(12) . ?
C20B H20D 0.9800 . ?
C20B H20E 0.9800 . ?
C20B H20F 0.9800 . ?
C26B H26D 0.9800 . ?
C26B H26E 0.9800 . ?
C26B H26F 0.9800 . ?
C19 H19G 0.9800 . ?
C19 H19H 0.9800 . ?
C19 H19I 0.9800 . ?
C15 C14 1.392(10) . ?
C31A H31A 0.9800 . ?
C31A H31B 0.9800 . ?
C31A H31C 0.9800 . ?
C23A H23A 0.9800 . ?
C23A H23B 0.9800 . ?
C23A H23C 0.9800 . ?
C40 C43 1.538(11) . ?
C40 C41 1.506(12) . ?
C14 H14 0.9500 . ?
C43 H43G 0.9800 . ?
C43 H43H 0.9800 . ?
C43 H43I 0.9800 . ?
C18B H18D 0.9800 . ?
C18B H18E 0.9800 . ?
C18B H18F 0.9800 . ?
C32B H32D 0.9800 . ?
C32B H32E 0.9800 . ?
C32B H32F 0.9800 . ?
C30 H30G 0.9800 . ?
C30 H30H 0.9800 . ?
C30 H30I 0.9800 . ?
C40B C42B 1.524(12) . ?
C40B C41B 1.507(13) . ?
C40B C43B 1.539(13) . ?
C18 H18G 0.9800 . ?
C18 H18H 0.9800 . ?
C18 H18I 0.9800 . ?
C27B H27D 0.9800 . ?
C27B H27E 0.9800 . ?
C27B H27F 0.9800 . ?
C32A H32A 0.9800 . ?
C32A H32B 0.9800 . ?
C32A H32C 0.9800 . ?
C41A H41A 0.9800 . ?
C41A H41B 0.9800 . ?
C41A H41C 0.9800 . ?
C28 H28G 0.9800 . ?
C28 H28H 0.9800 . ?
C28 H28I 0.9800 . ?
C41 H41G 0.9800 . ?
C41 H41H 0.9800 . ?
C41 H41I 0.9800 . ?
C19B H19D 0.9800 . ?
C19B H19E 0.9800 . ?
C19B H19F 0.9800 . ?
C31 H31G 0.9800 . ?
C31 H31H 0.9800 . ?
C31 H31I 0.9800 . ?
C32 H32G 0.9800 . ?
C32 H32H 0.9800 . ?
C32 H32I 0.9800 . ?
C20A H20A 0.9800 . ?
C20A H20B 0.9800 . ?
C20A H20C 0.9800 . ?
C30A H30A 0.9800 . ?
C30A H30B 0.9800 . ?
C30A H30C 0.9800 . ?
C19A H19A 0.9800 . ?
C19A H19B 0.9800 . ?
C19A H19C 0.9800 . ?
C42A H42A 0.9800 . ?
C42A H42B 0.9800 . ?
C42A H42C 0.9800 . ?
C43A H43A 0.9800 . ?
C43A H43B 0.9800 . ?
C43A H43C 0.9800 . ?
C20 H20G 0.9800 . ?
C20 H20H 0.9800 . ?
C20 H20I 0.9800 . ?
C61 H61G 0.9800 . ?
C61 H61H 0.9800 . ?
C61 H61I 0.9800 . ?
C42B H42D 0.9800 . ?
C42B H42E 0.9800 . ?
C42B H42F 0.9800 . ?
C27A H27A 0.9800 . ?
C27A H27B 0.9800 . ?
C27A H27C 0.9800 . ?
C41B H41D 0.9800 . ?
C41B H41E 0.9800 . ?
C41B H41F 0.9800 . ?
C43B H43D 0.9800 . ?
C43B H43E 0.9800 . ?
C43B H43F 0.9800 . ?
C26A H26A 0.9800 . ?
C26A H26B 0.9800 . ?
C26A H26C 0.9800 . ?
C28A H28A 0.9800 . ?
C28A H28B 0.9800 . ?
C28A H28C 0.9800 . ?
C3 H3A 0.9800 . ?
C3 H3B 0.9800 . ?
C3 H3C 0.9800 . ?
C3 C4 1.51(2) . ?
C4 C1C 1.54(2) . ?
C4 C1D 1.53(2) . ?
C1C H1CA 0.9800 . ?
C1C H1CB 0.9800 . ?
C1C H1CC 0.9800 . ?
C1D H1DA 0.9800 . ?
C1D H1DB 0.9800 . ?
C1D H1DC 0.9800 . ?

loop_
_geom_torsion_atom_site_label_1
_geom_torsion_atom_site_label_2
_geom_torsion_atom_site_label_3
_geom_torsion_atom_site_label_4
_geom_torsion
_geom_torsion_site_symmetry_1
_geom_torsion_site_symmetry_2
_geom_torsion_site_symmetry_3
_geom_torsion_site_symmetry_4
_geom_torsion_publ_flag
Mo1B S40B C40B C42B -127.8(7) . . . . ?
Mo1B S40B C40B C41B -7.5(8) . . . . ?
Mo1B S40B C40B C43B 112.5(8) . . . . ?
Mo1B O1B C10B C5B 47.6(9) . . . . ?
Mo1B O1B C10B C9B -133.5(6) . . . . ?
Mo1B O2B C16B C11B -40.3(10) . . . . ?
Mo1B O2B C16B C15B 141.9(6) . . . . ?
Mo1B C1B C2B N3B -171.0(4) . . . . ?
Mo1B C1B C2B C5B 13.8(10) . . . . ?
Mo1A S40A C40A C41A 11.4(7) . . . . ?
Mo1A S40A C40A C42A -109.5(6) . . . . ?
Mo1A S40A C40A C43A 134.7(6) . . . . ?
Mo1A O2A C16A C11A 44.6(9) . . . . ?
Mo1A O2A C16A C15A -136.7(6) . . . . ?
Mo1A O1A C10A C5A -22.2(12) . . . . ?
Mo1A O1A C10A C9A 158.3(6) . . . . ?
Mo1 S40 C40 C42 127.1(5) . . . . ?
Mo1 S40 C40 C43 5.9(7) . . . . ?
Mo1 S40 C40 C41 -115.5(6) . . . . ?
Mo1 O1 C10 C5 43.7(9) . . . . ?
Mo1 O1 C10 C9 -139.1(6) . . . . ?
Mo1 O2 C16 C11 -34.3(11) . . . . ?
Mo1 O2 C16 C15 148.4(6) . . . . ?
O1B C10B C9B C21B 2.4(10) . . . . ?
O1B C10B C9B C8B -179.3(6) . . . . ?
O2A C16A C15A C14A -175.9(6) . . . . ?
O2A C16A C15A C29A 5.0(10) . . . . ?
O1 C10 C5 C2 1.3(10) . . . . ?
O1 C10 C5 C6 -177.9(6) . . . . ?
O1 C10 C9 C8 179.8(6) . . . . ?
O1 C10 C9 C21 -2.3(10) . . . . ?
O2 C16 C15 C29 -2.3(11) . . . . ?
O2 C16 C15 C14 179.1(7) . . . . ?
N1B C1B C2B N3B 0.7(7) . . . . ?
N1B C1B C2B C5B -174.5(6) . . . . ?
N1B C11B C12B C13B 175.6(6) . . . . ?
N1B C11B C16B O2B 10.8(9) . . . . ?
N1B C11B C16B C15B -171.3(6) . . . . ?
N3B C2B C5B C6B -19.7(11) . . . . ?
N3B C2B C5B C10B 161.7(6) . . . . ?
N1A N2A N3A C2A 1.0(7) . . . . ?
N1A N2A N3A C61A -175.8(5) . . . . ?
N1A C11A C16A O2A -1.4(9) . . . . ?
N1A C11A C16A C15A 179.9(6) . . . . ?
N1A C11A C12A C13A 179.3(6) . . . . ?
N2A N1A C1A Mo1A -179.6(4) . . . . ?
N2A N1A C1A C2A 0.0(7) . . . . ?
N2A N1A C11A C16A 165.1(5) . . . . ?
N2A N1A C11A C12A -11.3(8) . . . . ?
N2A N3A C2A C1A -1.1(7) . . . . ?
N2A N3A C2A C5A -176.4(6) . . . . ?
N2B N1B C1B Mo1B 171.9(4) . . . . ?
N2B N1B C1B C2B 0.3(7) . . . . ?
N2B N1B C11B C12B 10.0(9) . . . . ?
N2B N1B C11B C16B -174.8(6) . . . . ?
N2B N3B C2B C1B -1.6(7) . . . . ?
N2B N3B C2B C5B 173.4(6) . . . . ?
N3A C2A C1A Mo1A -179.8(4) . . . . ?
N3A C2A C1A N1A 0.6(7) . . . . ?
N3A C2A C5A C6A 0.8(11) . . . . ?
N3A C2A C5A C10A 176.4(6) . . . . ?
N1 C11 C12 C13 176.1(7) . . . . ?
N1 C11 C16 O2 5.8(11) . . . . ?
N1 C11 C16 C15 -176.9(7) . . . . ?
N3 C2 C1 Mo1 -178.0(5) . . . . ?
N3 C2 C1 N1 1.4(8) . . . . ?
N2 N1 C11 C12 9.3(10) . . . . ?
N2 N1 C11 C16 -173.8(7) . . . . ?
N2 N1 C1 Mo1 177.6(5) . . . . ?
N2 N1 C1 C2 -1.7(8) . . . . ?
N2 N3 C2 C5 179.9(7) . . . . ?
N2 N3 C2 C1 -0.6(9) . . . . ?
C2A C5A C6A C7A 174.4(7) . . . . ?
C2A C5A C10A O1A 7.7(9) . . . . ?
C2A C5A C10A C9A -172.9(6) . . . . ?
C1B N1B N2B N3B -1.2(7) . . . . ?
C1B N1B C11B C12B -161.9(6) . . . . ?
C1B N1B C11B C16B 13.3(10) . . . . ?
C1B C2B C5B C6B 154.4(7) . . . . ?
C1B C2B C5B C10B -24.3(10) . . . . ?
C8 C7 C6 C5 -1.3(11) . . . . ?
C8 C7 C17 C19 56.3(10) . . . . ?
C8 C7 C17 C18 -64.4(9) . . . . ?
C8 C7 C17 C20 176.8(8) . . . . ?
C10 C5 C2 N3 160.2(7) . . . . ?
C10 C5 C2 C1 -19.3(10) . . . . ?
C10 C5 C6 C7 -2.6(11) . . . . ?
C5 C10 C9 C8 -3.0(10) . . . . ?
C5 C10 C9 C21 174.9(6) . . . . ?
C5 C2 C1 Mo1 1.6(11) . . . . ?
C5 C2 C1 N1 -179.1(6) . . . . ?
C1A N1A N2A N3A -0.6(7) . . . . ?
C1A N1A C11A C16A -19.8(9) . . . . ?
C1A N1A C11A C12A 163.9(6) . . . . ?
C1A C2A C5A C6A -173.5(7) . . . . ?
C1A C2A C5A C10A 2.1(10) . . . . ?
C11B N1B N2B N3B -174.0(5) . . . . ?
C11B N1B C1B Mo1B -15.8(9) . . . . ?
C11B N1B C1B C2B 172.5(6) . . . . ?
C11B C12B C13B C14B -3.8(10) . . . . ?
C11B C12B C13B C25B 177.1(6) . . . . ?
C2 N3 N2 N1 -0.5(8) . . . . ?
C2 C5 C6 C7 178.2(7) . . . . ?
C2B N3B N2B N1B 1.7(7) . . . . ?
C2B C5B C10B O1B -1.7(9) . . . . ?
C2B C5B C10B C9B 179.5(6) . . . . ?
C6B C5B C10B O1B 179.6(6) . . . . ?
C6B C5B C10B C9B 0.7(10) . . . . ?
C6B C7B C8B C9B 0.8(11) . . . . ?
C6B C7B C17B C20B -60.8(9) . . . . ?
C6B C7B C17B C18B 60.0(9) . . . . ?
C6B C7B C17B C19B -179.2(7) . . . . ?
C9 C8 C7 C6 3.2(11) . . . . ?
C9 C8 C7 C17 -178.5(7) . . . . ?
C9 C10 C5 C2 -175.9(6) . . . . ?
C9 C10 C5 C6 4.8(10) . . . . ?
C12B C11B C16B O2B -174.1(6) . . . . ?
C12B C11B C16B C15B 3.8(10) . . . . ?
C12B C13B C25B C28B -116.2(7) . . . . ?
C12B C13B C25B C26B 2.0(10) . . . . ?
C12B C13B C25B C27B 123.0(8) . . . . ?
C5A C2A C1A Mo1A -4.6(10) . . . . ?
C5A C2A C1A N1A 175.9(6) . . . . ?
C5B C6B C7B C8B -0.4(10) . . . . ?
C5B C6B C7B C17B -179.8(6) . . . . ?
C5B C10B C9B C21B -178.7(6) . . . . ?
C5B C10B C9B C8B -0.4(10) . . . . ?
C10B C9B C21B C23B -67.9(9) . . . . ?
C10B C9B C21B C24B 53.1(9) . . . . ?
C10B C9B C21B C22B 173.9(7) . . . . ?
C10B C9B C8B C7B -0.4(10) . . . . ?
C7 C8 C9 C10 -1.0(11) . . . . ?
C7 C8 C9 C21 -179.0(6) . . . . ?
C15B C14B C13B C12B 2.9(11) . . . . ?
C15B C14B C13B C25B -178.0(7) . . . . ?
C11 N1 N2 N3 -174.5(7) . . . . ?
C11 N1 C1 Mo1 -6.7(11) . . . . ?
C11 N1 C1 C2 174.0(7) . . . . ?
C11 C12 C13 C25 -176.0(7) . . . . ?
C11 C12 C13 C14 -0.2(11) . . . . ?
C11 C16 C15 C29 -179.7(7) . . . . ?
C11 C16 C15 C14 1.7(11) . . . . ?
C16B C11B C12B C13B 0.5(10) . . . . ?
C16B C15B C14B C13B 1.4(11) . . . . ?
C16B C15B C29B C30B -56.4(9) . . . . ?
C16B C15B C29B C31B 64.3(9) . . . . ?
C16B C15B C29B C32B -174.7(7) . . . . ?
C1 N1 N2 N3 1.4(8) . . . . ?
C1 N1 C11 C12 -166.0(7) . . . . ?
C1 N1 C11 C16 10.9(11) . . . . ?
C6 C5 C2 N3 -20.6(11) . . . . ?
C6 C5 C2 C1 159.9(7) . . . . ?
C6 C7 C17 C19 -125.5(8) . . . . ?
C6 C7 C17 C18 113.8(8) . . . . ?
C6 C7 C17 C20 -5.0(12) . . . . ?
C21B C9B C8B C7B 178.0(7) . . . . ?
C11A N1A N2A N3A 175.2(5) . . . . ?
C11A N1A C1A Mo1A 5.1(9) . . . . ?
C11A N1A C1A C2A -175.3(6) . . . . ?
C11A C16A C15A C14A 2.8(9) . . . . ?
C11A C16A C15A C29A -176.3(6) . . . . ?
C16A C11A C12A C13A 3.1(10) . . . . ?
C16A C15A C29A C31A -62.1(9) . . . . ?
C16A C15A C29A C32A 59.6(10) . . . . ?
C16A C15A C29A C30A 178.6(7) . . . . ?
C6A C5A C10A O1A -176.3(6) . . . . ?
C6A C5A C10A C9A 3.1(10) . . . . ?
C6A C7A C8A C9A 1.1(11) . . . . ?
C6A C7A C17A C18A -30.8(10) . . . . ?
C6A C7A C17A C20A -153.0(7) . . . . ?
C6A C7A C17A C19A 86.8(9) . . . . ?
C7B C6B C5B C2B -179.0(7) . . . . ?
C7B C6B C5B C10B -0.3(10) . . . . ?
C8B C9B C21B C23B 113.8(7) . . . . ?
C8B C9B C21B C24B -125.2(7) . . . . ?
C8B C9B C21B C22B -4.4(9) . . . . ?
C8B C7B C17B C20B 119.8(8) . . . . ?
C8B C7B C17B C18B -119.4(8) . . . . ?
C8B C7B C17B C19B 1.5(11) . . . . ?
C22 C21 C9 C8 -8.5(9) . . . . ?
C22 C21 C9 C10 173.6(6) . . . . ?
C24 C21 C9 C8 -127.5(7) . . . . ?
C24 C21 C9 C10 54.6(9) . . . . ?
C61B N3B N2B N1B -177.5(5) . . . . ?
C61B N3B C2B C1B 177.5(6) . . . . ?
C61B N3B C2B C5B -7.5(11) . . . . ?
C8A C9A C10A O1A 176.6(6) . . . . ?
C8A C9A C10A C5A -2.9(10) . . . . ?
C8A C9A C21A C24A -1.9(10) . . . . ?
C8A C9A C21A C22A 116.6(7) . . . . ?
C8A C9A C21A C23A -121.0(8) . . . . ?
C8A C7A C6A C5A -0.8(11) . . . . ?
C8A C7A C17A C18A 153.9(7) . . . . ?
C8A C7A C17A C20A 31.6(10) . . . . ?
C8A C7A C17A C19A -88.6(9) . . . . ?
C14B C15B C16B O2B 173.2(6) . . . . ?
C14B C15B C16B C11B -4.7(10) . . . . ?
C14B C15B C29B C30B 121.6(7) . . . . ?
C14B C15B C29B C31B -117.7(8) . . . . ?
C14B C15B C29B C32B 3.3(10) . . . . ?
C14B C13B C25B C28B 64.8(9) . . . . ?
C14B C13B C25B C26B -177.1(7) . . . . ?
C14B C13B C25B C27B -56.1(9) . . . . ?
C10A C5A C6A C7A -1.2(10) . . . . ?
C10A C9A C8A C7A 0.7(11) . . . . ?
C10A C9A C21A C24A 179.5(7) . . . . ?
C10A C9A C21A C22A -62.0(9) . . . . ?
C10A C9A C21A C23A 60.5(10) . . . . ?
C61A N3A C2A C1A 175.0(7) . . . . ?
C61A N3A C2A C5A -0.3(11) . . . . ?
C14A C13A C12A C11A -1.3(10) . . . . ?
C14A C13A C25A C27A -124.9(9) . . . . ?
C14A C13A C25A C26A 114.4(10) . . . . ?
C14A C13A C25A C28A -3.4(12) . . . . ?
C14A C13A C4 C3 -64(2) . . . . ?
C14A C13A C4 C1C 170.9(17) . . . . ?
C14A C13A C4 C1D 52(2) . . . . ?
C14A C15A C29A C31A 118.9(8) . . . . ?
C14A C15A C29A C32A -119.4(8) . . . . ?
C14A C15A C29A C30A -0.4(10) . . . . ?
C17A C7A C6A C5A -176.3(6) . . . . ?
C17A C7A C8A C9A 176.5(6) . . . . ?
C23 C21 C9 C8 113.5(7) . . . . ?
C23 C21 C9 C10 -64.4(8) . . . . ?
C17B C7B C8B C9B -179.9(7) . . . . ?
C29B C15B C16B O2B -8.8(10) . . . . ?
C29B C15B C16B C11B 173.3(6) . . . . ?
C29B C15B C14B C13B -176.6(7) . . . . ?
C13A C14A C15A C16A -1.2(10) . . . . ?
C13A C14A C15A C29A 177.9(7) . . . . ?
C12 C11 C16 O2 -177.4(7) . . . . ?
C12 C11 C16 C15 -0.1(11) . . . . ?
C12 C13 C25 C26 -9.4(11) . . . . ?
C12 C13 C25 C27 -129.0(8) . . . . ?
C12 C13 C25 C28 112.1(9) . . . . ?
C12 C13 C14 C15 2.1(12) . . . . ?
C21A C9A C8A C7A -178.0(7) . . . . ?
C21A C9A C10A O1A -4.7(10) . . . . ?
C21A C9A C10A C5A 175.8(6) . . . . ?
C15A C14A C13A C12A 0.4(11) . . . . ?
C15A C14A C13A C25A -179.5(7) . . . . ?
C15A C14A C13A C4 -178.5(13) . . . . ?
C29 C15 C14 C13 178.6(7) . . . . ?
C12A C11A C16A O2A 174.9(6) . . . . ?
C12A C11A C16A C15A -3.8(10) . . . . ?
C12A C13A C25A C27A 55.2(12) . . . . ?
C12A C13A C25A C26A -65.5(11) . . . . ?
C12A C13A C25A C28A 176.7(8) . . . . ?
C12A C13A C4 C3 116.9(19) . . . . ?
C12A C13A C4 C1C -8(2) . . . . ?
C12A C13A C4 C1D -127.2(18) . . . . ?
C16 C11 C12 C13 -0.7(11) . . . . ?
C16 C15 C14 C13 -2.8(12) . . . . ?
C17 C7 C6 C5 -179.5(7) . . . . ?
C25 C13 C14 C15 177.9(7) . . . . ?
C25A C13A C12A C11A 178.6(7) . . . . ?
C14 C13 C25 C26 174.9(7) . . . . ?
C14 C13 C25 C27 55.3(9) . . . . ?
C14 C13 C25 C28 -63.6(10) . . . . ?
C30 C29 C15 C16 61.5(10) . . . . ?
C30 C29 C15 C14 -120.0(8) . . . . ?
C31 C29 C15 C16 -59.5(10) . . . . ?
C31 C29 C15 C14 119.0(9) . . . . ?
C32 C29 C15 C16 -179.8(8) . . . . ?
C32 C29 C15 C14 -1.3(12) . . . . ?
C61 N3 N2 N1 -174.9(7) . . . . ?
C61 N3 C2 C5 -7.5(14) . . . . ?
C61 N3 C2 C1 172.1(9) . . . . ?
C4 C13A C12A C11A 177.7(13) . . . . ?

loop_
_smtbx_masks_void_nr
_smtbx_masks_void_average_x
_smtbx_masks_void_average_y
_smtbx_masks_void_average_z
_smtbx_masks_void_volume
_smtbx_masks_void_count_electrons
_smtbx_masks_void_content
1 0.000 -0.996 -0.678 1701.2 51.1 '1 C6H14'
2 0.385 0.969 0.930 7.2 0.0 ?
3 0.615 0.031 0.070 7.2 0.0 ?
